data_4511062
loop_
_publ_author_name
'Huang, Guo'
'Tsang, Chun-Kwan'
'Xu, Zhengtao'
'Li, Kunhao'
'Zeller, Matthias'
'Hunter, Allen D.'
'Chui, Stephen Sin-Yin'
'Che, Chi-Ming'

_publ_section_title
;
 Flexible Thioether&#x2212;Ag(I) Interactions for Assembling Large Organic
 Ligands into Crystalline Networks
;
_journal_issue 3
_journal_name_full 'Crystal Growth &amp; Design'
_journal_page_first 1444
_journal_paper_doi 10.1021/cg800869u
_journal_volume 9
_journal_year 2009
_chemical_formula_moiety 'C122 H85 Ag2 F6 N5 O7 S14 Zn, 3.619(C6 H6), C6 H5 N0.625 O1.25'
_chemical_formula_sum 'C149.75 H111.75 Ag2 F6 N5.5 O8.25 S14 Zn'
_chemical_formula_weight 2964.15
_chemical_name_systematic
; 
 ? 
;
_space_group_IT_number 9
_symmetry_cell_setting monoclinic
_symmetry_space_group_name_Hall 'C -2yc'
_symmetry_space_group_name_H-M 'C 1 c 1'
_atom_sites_solution_hydrogens geom
_atom_sites_solution_primary direct
_atom_sites_solution_secondary difmap
_audit_creation_method SHELXL-97
_cell_angle_alpha 90.00
_cell_angle_beta 94.452(4)
_cell_angle_gamma 90.00
_cell_formula_units_Z 4
_cell_length_a 34.231(5)
_cell_length_b 21.783(5)
_cell_length_c 18.171(3)
_cell_measurement_reflns_used 9731
_cell_measurement_temperature 100(2)
_cell_measurement_theta_max 30.45
_cell_measurement_theta_min 2.38
_cell_volume 13508(4)
_computing_cell_refinement 'SAINT+ 6.45 (Bruker, 2003)'
_computing_data_collection 'SMART 5.630 (Bruker, 1997-2002)'
_computing_data_reduction 'SAINT+ 6.45'
_computing_molecular_graphics 'SHELXTL 6.10'
_computing_publication_material 'SHELXTL 6.10'
_computing_structure_refinement 'SHELXTL 6.10'
_computing_structure_solution 'SHELXTL 6.10 (Bruker, 2000)'
_diffrn_ambient_temperature 100(2)
_diffrn_measured_fraction_theta_full 1.000
_diffrn_measured_fraction_theta_max 1.000
_diffrn_measurement_device_type 'Bruker AXS SMART APEX CCD diffractometer'
_diffrn_measurement_method '/w scans'
_diffrn_radiation_monochromator graphite
_diffrn_radiation_source 'fine-focus sealed tube'
_diffrn_radiation_type MoK\a
_diffrn_radiation_wavelength 0.71073
_diffrn_reflns_av_R_equivalents 0.0423
_diffrn_reflns_av_sigmaI/netI 0.0635
_diffrn_reflns_limit_h_max 42
_diffrn_reflns_limit_h_min -42
_diffrn_reflns_limit_k_max 26
_diffrn_reflns_limit_k_min -27
_diffrn_reflns_limit_l_max 22
_diffrn_reflns_limit_l_min -22
_diffrn_reflns_number 59475
_diffrn_reflns_theta_full 26.40
_diffrn_reflns_theta_max 26.40
_diffrn_reflns_theta_min 1.11
_diffrn_standards_decay_% none
_diffrn_standards_number 0
_exptl_absorpt_coefficient_mu 0.749
_exptl_absorpt_correction_T_max 0.96
_exptl_absorpt_correction_T_min 0.7701
_exptl_absorpt_correction_type multi-scan
_exptl_absorpt_process_details 'SADABS in SAINT+ (Bruker, 2003)'
_exptl_crystal_colour red
_exptl_crystal_density_diffrn 1.457
_exptl_crystal_density_method 'not measured'
_exptl_crystal_description plate
_exptl_crystal_F_000 6069.5
_exptl_crystal_size_max 0.38
_exptl_crystal_size_mid 0.17
_exptl_crystal_size_min 0.06
_refine_diff_density_max 1.294
_refine_diff_density_min -0.680
_refine_diff_density_rms 0.138
_refine_ls_abs_structure_details 'Flack H D (1983), Acta Cryst. A39, 876-881; 13372 Friedel pairs'
_refine_ls_abs_structure_Flack 0.113(17)
_refine_ls_extinction_method none
_refine_ls_goodness_of_fit_ref 1.128
_refine_ls_hydrogen_treatment constr
_refine_ls_matrix_type fullcycle
_refine_ls_number_parameters 1637
_refine_ls_number_reflns 27229
_refine_ls_number_restraints 395
_refine_ls_restrained_S_all 1.128
_refine_ls_R_factor_all 0.0761
_refine_ls_R_factor_gt 0.0643
_refine_ls_shift/su_max 0.002
_refine_ls_shift/su_mean 0.000
_refine_ls_structure_factor_coef Fsqd
_refine_ls_weighting_details 'calc w=1/[\s^2^(Fo^2^)+(0.0827P)^2^+46.7466P] where P=(Fo^2^+2Fc^2^)/3'
_refine_ls_weighting_scheme calc
_refine_ls_wR_factor_gt 0.1640
_refine_ls_wR_factor_ref 0.1716
_reflns_number_gt 23365
_reflns_number_total 27229
_reflns_threshold_expression I>2\s(I)
_cod_data_source_file cg800869u_si_002.cif
_cod_data_source_block 2
_cod_depositor_comments
;
The following automatic conversions were performed:

'_symmetry_cell_setting' value 'Monoclinic' changed to 'monoclinic'
according to
/usr/data/users/saulius/automatic-downloads/retrospective/ACS/lib/dictionaries/cif_core.dic
dictionary named 'cif_core.dic' version 2.4.2 from 2011-04-26.

Automatic conversion script
Id: cif_fix_values 2281 2013-09-26 08:29:07Z andrius 
;
_cod_original_cell_volume 13509(4)
_cod_original_sg_symbol_H-M Cc
_cod_original_formula_sum 'C149.75 H111.75 Ag2 F6 N5.50 O8.25 S14 Zn'
_cod_database_code 4511062
_comments
;
Large parts of the structure are either disordered, are ill defined solvent 
molecules, or both and a multitude of restraints was applied in order 
to deal with those moieties (see below).

The number of parameters for a full anisotropic refinement exceeded the 
threshold for a full matrix least square (L.S.)procedure and the structure 
was thus first refined using XH instead.

The structure was found to be racemically twinned, the BASF parameter 
refined to 0.113(17).

One of the two triflate anions is disordered over three positions. 
The occupancy ratios are 0.381(3) to 0.362(3) to 0.257(3). All bond 
lengths within the three disordered triflate moieties and the not disordered 
triflate anion were restraint to be equal to all their equivalent 
counterparts using SADI commands, as were the oxygen-oxygen and the 
fluorine-fluorine distances (Standard deviation: 0.02). The anisotropic 
displacement parameters within each disordered triflate 
moiety were restraint to be similar to each other using a SIMU 
command with a standard deviation of 0.005 for s and 0.01 for st. 
Each the sulfur and carbon atoms of the disordered triflate ions 
were further restraint to have identical thermal displacement parameters. 

The dimethyl acetamide molecule coordinated to the porphyrine zinc 
atom is disordered over two positions (including the Zn atom) on 
opposite sides of the porphyrine disk. The occupancy ratios 
refined to be 0.619(2) to 0.381(3). All bond lengths within the 
two moieties were restraint to be equal to all their equivalent 
counterparts using SADI commands (Standard deviation: 0.02). All 
anisotropic displacement parameters of chemically equivalent atoms 
within the two moieties were also restraint to be identical, and 
carbon atom C1a was restraint to be isotropic within a standard 
deviation of 0.001 (necessary due to direct overlap of C2A 
(restraint to C1A via EADP) with a carbon atom of the disordered 
partial occupied benzene ring described next).

The minor dimethyl acetamide molecule is further disordered with a 
benzene solvate molecule. Altogether six solvate benzene molecules are 
found in the asymmetric unit. All of them were  restraint to be 
ideal hexagons using an AFIX 66 command, all atoms of one ring were 
restraint to have the same anisotropic displacement parameters, and 
all carbon atoms were restraint to be isotropic within a standard 
deviation of 0.01. Two of the benzene rings are disordered with 
each other (C117 to C122 with C147 to C152) with an occupancy 
ratio of 0.47(2) to 0.53(2). All their atoms were restraint to 
have the same anisotropic displacement parameters. 

One of the other benzene molecules is disordered with a molecule of 
nitrobenzene. The atom positions for the two aromatic rings were to 
close to be effectively 
distinguished from each other and have been refined as one moiety. 
The atoms of the nitro 
group were restraint to have the same anisotropic displacement 
parameters as the carbon atoms of 
the aromatic ring, and the nitro group was assigned an occupancy 
factor which refined to 0.625(1).
The hydrogen atom of the benzene ring at the position of the 
nitro group was omitted.

Treatment of hydrogen atoms:
All hydrogen atoms were placed in calculated positions and were 
refined with an isotropic displacement parameter 1.5 (methyl) 
or 1.2 times (all others) that 
of the adjacent carbon atom. 

;

loop_
_symmetry_equiv_pos_as_xyz
'x, y, z'
'x, -y, z+1/2'
'x+1/2, y+1/2, z'
'x+1/2, -y+1/2, z+1/2'

loop_
_atom_site_label
_atom_site_type_symbol
_atom_site_fract_x
_atom_site_fract_y
_atom_site_fract_z
_atom_site_U_iso_or_equiv
_atom_site_adp_type
_atom_site_occupancy
_atom_site_symmetry_multiplicity
_atom_site_calc_flag
_atom_site_refinement_flags
_atom_site_disorder_assembly
_atom_site_disorder_group
Ag1 Ag 0.507888(14) 0.17003(3) 0.15810(3) 0.02976(13) Uani 1 1 d . . .
Ag2 Ag 0.507183(14) 0.67535(2) 0.21669(3) 0.02896(13) Uani 1 1 d . . .
S1 S 0.62990(6) 0.17439(8) -0.03190(11) 0.0313(4) Uani 1 1 d . . .
S2 S 0.56736(5) 0.14386(7) 0.07602(9) 0.0236(3) Uani 1 1 d . A .
S3 S 0.56931(5) 0.21307(8) 0.23423(9) 0.0272(4) Uani 1 1 d . A .
S4 S 0.61344(5) 0.73804(9) 0.00211(10) 0.0337(4) Uani 1 1 d . . .
S5 S 0.56679(5) 0.77380(8) 0.13677(11) 0.0318(4) Uani 1 1 d . A .
S6 S 0.57328(5) 0.69741(7) 0.28098(9) 0.0220(3) Uani 1 1 d . . .
S7 S 0.94336(5) 0.68229(8) 0.07126(10) 0.0279(4) Uani 1 1 d . . .
S8 S 0.95714(6) 0.75898(9) 0.21731(11) 0.0363(4) Uani 1 1 d . . .
S9 S 0.90489(6) 0.74089(9) 0.34716(11) 0.0375(4) Uani 1 1 d . . .
S10 S 0.94867(5) 0.21439(8) 0.13394(9) 0.0256(4) Uani 1 1 d . . .
S11 S 0.94784(5) 0.15293(8) 0.29798(10) 0.0260(3) Uani 1 1 d . . .
S12 S 0.88581(6) 0.18984(9) 0.39989(10) 0.0322(4) Uani 1 1 d . . .
N1 N 0.69670(14) 0.4560(2) 0.1673(3) 0.0158(10) Uani 1 1 d . . .
N2 N 0.75698(17) 0.3638(2) 0.1768(3) 0.0187(9) Uani 1 1 d . . .
N3 N 0.81672(15) 0.4584(2) 0.1849(3) 0.0193(11) Uani 1 1 d . . .
N4 N 0.75646(17) 0.55058(19) 0.1790(3) 0.0180(9) Uani 1 1 d . . .
C1 C 0.67265(18) 0.5062(3) 0.1652(3) 0.0181(12) Uani 1 1 d . A .
C2 C 0.63215(17) 0.4862(3) 0.1550(3) 0.0181(12) Uani 1 1 d . . .
H2 H 0.6095 0.5115 0.1522 0.022 Uiso 1 1 calc R A .
C3 C 0.63307(18) 0.4253(3) 0.1504(3) 0.0183(12) Uani 1 1 d . A .
H3 H 0.6109 0.3991 0.1437 0.022 Uiso 1 1 calc R . .
C4 C 0.67276(18) 0.4059(3) 0.1571(3) 0.0192(12) Uani 1 1 d . A .
C5 C 0.68636(18) 0.3451(3) 0.1525(3) 0.0173(12) Uani 1 1 d . . .
C6 C 0.72541(18) 0.3262(3) 0.1643(3) 0.0196(13) Uani 1 1 d . A .
C7 C 0.73768(18) 0.2635(3) 0.1687(4) 0.0205(13) Uani 1 1 d . . .
H7 H 0.7212 0.2285 0.1619 0.025 Uiso 1 1 calc R A .
C8 C 0.77704(19) 0.2631(3) 0.1842(4) 0.0256(14) Uani 1 1 d . A .
H8 H 0.7935 0.2280 0.1903 0.031 Uiso 1 1 calc R . .
C9 C 0.78917(19) 0.3277(3) 0.1899(4) 0.0211(13) Uani 1 1 d . A .
C10 C 0.82810(18) 0.3477(3) 0.2007(3) 0.0191(12) Uani 1 1 d . . .
C11 C 0.84081(17) 0.4085(3) 0.1959(3) 0.0177(12) Uani 1 1 d . A .
C12 C 0.88140(17) 0.4291(3) 0.2044(3) 0.0194(13) Uani 1 1 d . . .
H12 H 0.9040 0.4037 0.2119 0.023 Uiso 1 1 calc R A .
C13 C 0.88086(19) 0.4904(3) 0.1994(3) 0.0215(13) Uani 1 1 d . A .
H13 H 0.9030 0.5168 0.2025 0.026 Uiso 1 1 calc R . .
C14 C 0.84039(16) 0.5086(3) 0.1885(3) 0.0151(11) Uani 1 1 d . A .
C15 C 0.82756(18) 0.5697(3) 0.1890(3) 0.0166(12) Uani 1 1 d . . .
C16 C 0.78811(17) 0.5888(3) 0.1841(3) 0.0188(12) Uani 1 1 d . A .
C17 C 0.77521(19) 0.6516(3) 0.1867(4) 0.0220(13) Uani 1 1 d . . .
H17 H 0.7915 0.6869 0.1923 0.026 Uiso 1 1 calc R A .
C18 C 0.73562(19) 0.6509(3) 0.1797(4) 0.0227(13) Uani 1 1 d . A .
H18 H 0.7188 0.6856 0.1786 0.027 Uiso 1 1 calc R . .
C19 C 0.72388(18) 0.5877(3) 0.1744(3) 0.0162(12) Uani 1 1 d . A .
C20 C 0.68523(17) 0.5676(3) 0.1685(3) 0.0160(12) Uani 1 1 d . . .
C21 C 0.65708(17) 0.2964(3) 0.1343(4) 0.0189(12) Uani 1 1 d . A .
C22 C 0.65709(16) 0.2643(3) 0.0694(3) 0.0166(12) Uani 1 1 d . . .
H22 H 0.6761 0.2742 0.0358 0.020 Uiso 1 1 calc R A .
C23 C 0.63007(18) 0.2173(3) 0.0508(3) 0.0183(12) Uani 1 1 d . A .
C24 C 0.60102(19) 0.2033(3) 0.0988(3) 0.0212(13) Uani 1 1 d . . .
C25 C 0.60107(19) 0.2354(3) 0.1667(3) 0.0171(12) Uani 1 1 d . A .
C26 C 0.62884(18) 0.2803(3) 0.1847(4) 0.0209(13) Uani 1 1 d . . .
H26 H 0.6291 0.3005 0.2311 0.025 Uiso 1 1 calc R A .
C27 C 0.6752(2) 0.1917(3) -0.0675(4) 0.0322(16) Uani 1 1 d . . .
C28 C 0.6716(3) 0.2180(5) -0.1384(6) 0.062(3) Uani 1 1 d . . .
H28 H 0.6466 0.2271 -0.1625 0.074 Uiso 1 1 calc R . .
C29 C 0.7070(5) 0.2305(7) -0.1729(8) 0.095(5) Uani 1 1 d . . .
H29 H 0.7061 0.2487 -0.2205 0.114 Uiso 1 1 calc R . .
C30 C 0.7426(4) 0.2156(7) -0.1357(10) 0.098(5) Uani 1 1 d . . .
H30 H 0.7661 0.2239 -0.1584 0.118 Uiso 1 1 calc R . .
C31 C 0.7448(3) 0.1900(6) -0.0688(9) 0.074(4) Uani 1 1 d . . .
H31 H 0.7699 0.1811 -0.0450 0.089 Uiso 1 1 calc R . .
C32 C 0.7099(3) 0.1754(4) -0.0314(6) 0.054(3) Uani 1 1 d . . .
H32 H 0.7113 0.1557 0.0154 0.065 Uiso 1 1 calc R . .
C33 C 0.54133(17) 0.1708(3) -0.0071(3) 0.0233(13) Uani 1 1 d . . .
C34 C 0.5338(2) 0.2322(3) -0.0204(4) 0.0301(14) Uani 1 1 d . A .
H34 H 0.5439 0.2627 0.0133 0.036 Uiso 1 1 calc R . .
C35 C 0.5111(2) 0.2484(4) -0.0842(4) 0.0367(17) Uani 1 1 d . . .
H35 H 0.5060 0.2905 -0.0945 0.044 Uiso 1 1 calc R A .
C36 C 0.4960(2) 0.2049(4) -0.1321(4) 0.0411(19) Uani 1 1 d . A .
H36 H 0.4800 0.2169 -0.1748 0.049 Uiso 1 1 calc R . .
C37 C 0.5038(2) 0.1428(4) -0.1188(4) 0.0399(18) Uani 1 1 d . . .
H37 H 0.4936 0.1125 -0.1525 0.048 Uiso 1 1 calc R A .
C38 C 0.5267(2) 0.1259(3) -0.0559(4) 0.0327(15) Uani 1 1 d . A .
H38 H 0.5323 0.0839 -0.0461 0.039 Uiso 1 1 calc R . .
C39 C 0.5531(2) 0.2838(3) 0.2725(4) 0.0270(15) Uani 1 1 d . . .
C40 C 0.5432(2) 0.2797(5) 0.3450(4) 0.042(2) Uani 1 1 d . B .
H40 H 0.5478 0.2429 0.3725 0.051 Uiso 1 1 calc R . .
C41 C 0.5265(3) 0.3301(6) 0.3767(6) 0.060(3) Uani 1 1 d . . .
H41 H 0.5195 0.3281 0.4262 0.072 Uiso 1 1 calc R B .
C42 C 0.5202(3) 0.3818(5) 0.3374(6) 0.057(3) Uani 1 1 d . B .
H42 H 0.5084 0.4160 0.3591 0.068 Uiso 1 1 calc R . .
C43 C 0.5310(2) 0.3858(4) 0.2650(5) 0.045(2) Uani 1 1 d . . .
H43 H 0.5270 0.4231 0.2385 0.054 Uiso 1 1 calc R B .
C44 C 0.5471(2) 0.3366(4) 0.2320(5) 0.0331(17) Uani 1 1 d . B .
H44 H 0.5539 0.3388 0.1824 0.040 Uiso 1 1 calc R . .
C45 C 0.85822(18) 0.2996(3) 0.2217(3) 0.0186(12) Uani 1 1 d . A .
C46 C 0.88698(19) 0.2835(3) 0.1754(4) 0.0212(13) Uani 1 1 d . . .
H46 H 0.8877 0.3029 0.1288 0.025 Uiso 1 1 calc R A .
C47 C 0.91475(17) 0.2388(3) 0.1971(4) 0.0208(13) Uani 1 1 d . A .
C48 C 0.91362(18) 0.2107(3) 0.2655(4) 0.0206(13) Uani 1 1 d . . .
C49 C 0.8845(2) 0.2271(3) 0.3131(4) 0.0237(14) Uani 1 1 d . A .
C50 C 0.85786(19) 0.2726(3) 0.2900(4) 0.0238(14) Uani 1 1 d . . .
H50 H 0.8389 0.2853 0.3223 0.029 Uiso 1 1 calc R A .
C51 C 0.9646(2) 0.2835(4) 0.0974(4) 0.0329(18) Uani 1 1 d . . .
C52 C 0.9733(2) 0.3365(4) 0.1376(5) 0.0347(18) Uani 1 1 d . . .
H52 H 0.9681 0.3381 0.1882 0.042 Uiso 1 1 calc R . .
C53 C 0.9895(2) 0.3870(4) 0.1055(7) 0.055(3) Uani 1 1 d . . .
H53 H 0.9945 0.4235 0.1333 0.066 Uiso 1 1 calc R . .
C54 C 0.9984(3) 0.3842(5) 0.0323(7) 0.062(3) Uani 1 1 d . . .
H54 H 1.0102 0.4182 0.0100 0.074 Uiso 1 1 calc R . .
C55 C 0.9900(3) 0.3316(5) -0.0074(6) 0.058(3) Uani 1 1 d . . .
H55 H 0.9961 0.3301 -0.0575 0.070 Uiso 1 1 calc R . .
C56 C 0.9731(2) 0.2812(5) 0.0223(5) 0.046(2) Uani 1 1 d . . .
H56 H 0.9672 0.2457 -0.0067 0.055 Uiso 1 1 calc R . .
C57 C 0.9245(2) 0.0840(3) 0.2661(5) 0.0401(18) Uani 1 1 d . . .
C58 C 0.9458(3) 0.0312(4) 0.2610(8) 0.071(3) Uani 1 1 d . A .
H58 H 0.9735 0.0326 0.2688 0.086 Uiso 1 1 calc R . .
C59 C 0.9274(4) -0.0244(5) 0.2447(10) 0.106(6) Uani 1 1 d . . .
H59 H 0.9418 -0.0617 0.2489 0.127 Uiso 1 1 calc R A .
C60 C 0.8904(4) -0.0248(5) 0.2237(8) 0.086(4) Uani 1 1 d . A .
H60 H 0.8789 -0.0626 0.2072 0.103 Uiso 1 1 calc R . .
C61 C 0.8676(4) 0.0249(5) 0.2240(7) 0.076(3) Uani 1 1 d . . .
H61 H 0.8401 0.0221 0.2121 0.091 Uiso 1 1 calc R A .
C62 C 0.8856(3) 0.0816(4) 0.2425(5) 0.056(2) Uani 1 1 d . A .
H62 H 0.8706 0.1184 0.2385 0.067 Uiso 1 1 calc R . .
C63 C 0.8408(2) 0.2115(4) 0.4352(4) 0.0351(17) Uani 1 1 d . . .
C64 C 0.8411(3) 0.2449(5) 0.4971(5) 0.059(3) Uani 1 1 d . . .
H64 H 0.8653 0.2593 0.5201 0.071 Uiso 1 1 calc R . .
C65 C 0.8063(4) 0.2586(8) 0.5277(7) 0.104(5) Uani 1 1 d . . .
H65 H 0.8067 0.2828 0.5713 0.125 Uiso 1 1 calc R . .
C66 C 0.7723(3) 0.2379(8) 0.4963(8) 0.092(5) Uani 1 1 d . . .
H66 H 0.7485 0.2472 0.5176 0.111 Uiso 1 1 calc R . .
C67 C 0.7717(3) 0.2039(6) 0.4345(7) 0.066(3) Uani 1 1 d . . .
H67 H 0.7475 0.1885 0.4129 0.079 Uiso 1 1 calc R . .
C68 C 0.8053(3) 0.1913(4) 0.4028(5) 0.045(2) Uani 1 1 d . . .
H68 H 0.8044 0.1686 0.3581 0.054 Uiso 1 1 calc R . .
C69 C 0.85822(18) 0.6191(3) 0.1945(3) 0.0193(12) Uani 1 1 d . A .
C70 C 0.88097(18) 0.6276(3) 0.1370(3) 0.0181(12) Uani 1 1 d . . .
H70 H 0.8763 0.6041 0.0932 0.022 Uiso 1 1 calc R A .
C71 C 0.91133(18) 0.6713(3) 0.1428(3) 0.0202(13) Uani 1 1 d . A .
C72 C 0.91755(19) 0.7053(3) 0.2064(4) 0.0273(15) Uani 1 1 d . . .
C73 C 0.8949(2) 0.6964(3) 0.2664(3) 0.0234(14) Uani 1 1 d . A .
C74 C 0.86447(18) 0.6523(3) 0.2598(4) 0.0213(13) Uani 1 1 d . . .
H74 H 0.8485 0.6454 0.2995 0.026 Uiso 1 1 calc R A .
C75 C 0.9318(2) 0.6203(3) 0.0095(4) 0.0281(15) Uani 1 1 d . . .
C76 C 0.9101(3) 0.6342(4) -0.0564(4) 0.0407(18) Uani 1 1 d . . .
H76 H 0.9020 0.6753 -0.0663 0.049 Uiso 1 1 calc R . .
C77 C 0.9005(3) 0.5891(4) -0.1070(4) 0.050(2) Uani 1 1 d . . .
H77 H 0.8848 0.5982 -0.1511 0.059 Uiso 1 1 calc R . .
C78 C 0.9139(3) 0.5298(4) -0.0927(4) 0.048(2) Uani 1 1 d . . .
H78 H 0.9085 0.4985 -0.1285 0.058 Uiso 1 1 calc R . .
C79 C 0.9351(2) 0.5156(4) -0.0264(4) 0.0370(18) Uani 1 1 d . . .
H79 H 0.9437 0.4748 -0.0165 0.044 Uiso 1 1 calc R . .
C80 C 0.9436(2) 0.5615(3) 0.0252(4) 0.0304(16) Uani 1 1 d . . .
H80 H 0.9576 0.5522 0.0711 0.037 Uiso 1 1 calc R . .
C81 C 0.9452(3) 0.8105(4) 0.1427(5) 0.051(2) Uani 1 1 d . . .
C82 C 0.9732(3) 0.8248(4) 0.0954(5) 0.064(3) Uani 1 1 d . A .
H82 H 0.9984 0.8063 0.1008 0.076 Uiso 1 1 calc R . .
C83 C 0.9635(5) 0.8685(6) 0.0374(7) 0.094(5) Uani 1 1 d . . .
H83 H 0.9825 0.8782 0.0037 0.113 Uiso 1 1 calc R A .
C84 C 0.9289(5) 0.8952(5) 0.0303(7) 0.076(4) Uani 1 1 d . A .
H84 H 0.9238 0.9251 -0.0073 0.092 Uiso 1 1 calc R . .
C85 C 0.9015(5) 0.8816(6) 0.0738(8) 0.091(4) Uani 1 1 d . . .
H85 H 0.8764 0.9004 0.0662 0.109 Uiso 1 1 calc R A .
C86 C 0.9093(3) 0.8361(4) 0.1365(7) 0.063(3) Uani 1 1 d . A .
H86 H 0.8900 0.8262 0.1694 0.075 Uiso 1 1 calc R . .
C87 C 0.8771(2) 0.7014(4) 0.4121(4) 0.0350(17) Uani 1 1 d . . .
C88 C 0.8885(3) 0.6465(5) 0.4384(5) 0.045(2) Uani 1 1 d . . .
H88 H 0.9111 0.6271 0.4218 0.054 Uiso 1 1 calc R . .
C89 C 0.8671(3) 0.6182(5) 0.4902(5) 0.060(3) Uani 1 1 d . . .
H89 H 0.8754 0.5797 0.5102 0.072 Uiso 1 1 calc R . .
C90 C 0.8339(3) 0.6453(5) 0.5130(4) 0.054(3) Uani 1 1 d . . .
H90 H 0.8181 0.6244 0.5457 0.065 Uiso 1 1 calc R . .
C91 C 0.8238(3) 0.7029(5) 0.4879(5) 0.060(3) Uani 1 1 d . . .
H91 H 0.8022 0.7234 0.5067 0.072 Uiso 1 1 calc R . .
C92 C 0.8440(3) 0.7309(4) 0.4371(5) 0.050(2) Uani 1 1 d . . .
H92 H 0.8361 0.7700 0.4183 0.060 Uiso 1 1 calc R . .
C93 C 0.65410(16) 0.6159(3) 0.1591(3) 0.0168(12) Uani 1 1 d . A .
C94 C 0.6493(2) 0.6497(3) 0.0941(4) 0.0249(14) Uani 1 1 d . . .
H94 H 0.6654 0.6408 0.0552 0.030 Uiso 1 1 calc R A .
C95 C 0.62193(18) 0.6954(3) 0.0848(4) 0.0231(13) Uani 1 1 d . A .
C96 C 0.59957(17) 0.7109(3) 0.1441(4) 0.0205(13) Uani 1 1 d . . .
C97 C 0.60410(17) 0.6763(3) 0.2096(3) 0.0176(12) Uani 1 1 d . A .
C98 C 0.63108(18) 0.6302(3) 0.2174(3) 0.0177(12) Uani 1 1 d . . .
H98 H 0.6343 0.6077 0.2623 0.021 Uiso 1 1 calc R A .
C99 C 0.6388(2) 0.6936(4) -0.0616(4) 0.0330(17) Uani 1 1 d . . .
C100 C 0.6711(2) 0.7202(5) -0.0905(4) 0.045(2) Uani 1 1 d . . .
H100 H 0.6794 0.7603 -0.0763 0.054 Uiso 1 1 calc R . .
C101 C 0.6908(3) 0.6869(5) -0.1405(5) 0.053(2) Uani 1 1 d . . .
H101 H 0.7129 0.7044 -0.1611 0.063 Uiso 1 1 calc R . .
C102 C 0.6788(3) 0.6283(5) -0.1611(4) 0.049(2) Uani 1 1 d . . .
H102 H 0.6930 0.6054 -0.1946 0.058 Uiso 1 1 calc R . .
C103 C 0.6460(2) 0.6031(4) -0.1324(4) 0.0417(19) Uani 1 1 d . . .
H103 H 0.6373 0.5632 -0.1471 0.050 Uiso 1 1 calc R . .
C104 C 0.6257(2) 0.6363(4) -0.0820(4) 0.0354(18) Uani 1 1 d . . .
H104 H 0.6031 0.6195 -0.0622 0.043 Uiso 1 1 calc R . .
C105 C 0.5946(3) 0.8287(4) 0.1882(5) 0.051(2) Uani 1 1 d . . .
C106 C 0.6322(4) 0.8405(5) 0.1730(8) 0.082(4) Uani 1 1 d . A .
H106 H 0.6436 0.8185 0.1349 0.098 Uiso 1 1 calc R . .
C107 C 0.6543(5) 0.8853(6) 0.2135(8) 0.111(5) Uani 1 1 d . . .
H107 H 0.6806 0.8922 0.2023 0.133 Uiso 1 1 calc R A .
C108 C 0.6406(8) 0.9175(7) 0.2651(11) 0.136(8) Uani 1 1 d . A .
H108 H 0.6561 0.9474 0.2919 0.163 Uiso 1 1 calc R . .
C109 C 0.6023(8) 0.9064(7) 0.2796(11) 0.145(9) Uani 1 1 d . . .
H109 H 0.5913 0.9314 0.3156 0.174 Uiso 1 1 calc R A .
C110 C 0.5777(4) 0.8596(5) 0.2441(7) 0.081(4) Uani 1 1 d . A .
H110 H 0.5521 0.8508 0.2580 0.097 Uiso 1 1 calc R . .
C111 C 0.58292(17) 0.6374(3) 0.3467(4) 0.0208(13) Uani 1 1 d . . .
C112 C 0.5676(2) 0.5789(3) 0.3355(4) 0.0299(15) Uani 1 1 d . . .
H112 H 0.5526 0.5691 0.2909 0.036 Uiso 1 1 calc R . .
C113 C 0.5744(2) 0.5355(3) 0.3899(4) 0.0323(16) Uani 1 1 d . . .
H113 H 0.5643 0.4952 0.3820 0.039 Uiso 1 1 calc R . .
C114 C 0.5954(3) 0.5491(4) 0.4551(4) 0.043(2) Uani 1 1 d . . .
H114 H 0.6001 0.5185 0.4920 0.051 Uiso 1 1 calc R . .
C115 C 0.6094(3) 0.6075(4) 0.4662(4) 0.054(3) Uani 1 1 d . . .
H115 H 0.6234 0.6175 0.5118 0.064 Uiso 1 1 calc R . .
C116 C 0.6038(2) 0.6523(4) 0.4125(4) 0.0362(17) Uani 1 1 d . . .
H116 H 0.6141 0.6925 0.4206 0.043 Uiso 1 1 calc R . .
Zn1A Zn 0.75622(3) 0.45696(5) 0.15727(7) 0.0145(2) Uani 0.6190(16) 1 d PD A 7
O1A O 0.7525(2) 0.4448(4) 0.0422(3) 0.0274(13) Uani 0.6190(16) 1 d PD A 7
N5A N 0.7179(3) 0.4233(4) -0.0655(4) 0.0301(17) Uani 0.6190(16) 1 d PD A 7
C1A C 0.7284(3) 0.4622(4) -0.0085(5) 0.0169(15) Uani 0.6190(16) 1 d PDU A 7
C1B C 0.7121(3) 0.5253(5) -0.0087(6) 0.032(2) Uani 0.6190(16) 1 d PD A 7
H1A H 0.7224 0.5471 0.0358 0.048 Uiso 0.6190(16) 1 calc PR A 7
H1B H 0.6834 0.5232 -0.0097 0.048 Uiso 0.6190(16) 1 calc PR A 7
H1C H 0.7196 0.5473 -0.0525 0.048 Uiso 0.6190(16) 1 calc PR A 7
C1C C 0.7295(4) 0.3629(6) -0.0627(7) 0.0441(19) Uani 0.6190(16) 1 d PD A 7
H1D H 0.7534 0.3581 -0.0886 0.066 Uiso 0.6190(16) 1 calc PR A 7
H1E H 0.7087 0.3371 -0.0865 0.066 Uiso 0.6190(16) 1 calc PR A 7
H1F H 0.7347 0.3503 -0.0111 0.066 Uiso 0.6190(16) 1 calc PR A 7
C1D C 0.6950(4) 0.4443(7) -0.1286(6) 0.0441(19) Uani 0.6190(16) 1 d PD A 7
H1H H 0.6673 0.4359 -0.1229 0.066 Uiso 0.6190(16) 1 calc PR A 7
H1I H 0.7031 0.4229 -0.1724 0.066 Uiso 0.6190(16) 1 calc PR A 7
H1J H 0.6989 0.4886 -0.1343 0.066 Uiso 0.6190(16) 1 calc PR A 7
Zn1B Zn 0.75738(6) 0.45850(9) 0.19647(12) 0.0145(2) Uani 0.3810(16) 1 d PD A 8
O1B O 0.7602(3) 0.4538(6) 0.3123(3) 0.0274(13) Uani 0.3810(16) 1 d PD A 8
N5B N 0.7938(4) 0.4379(7) 0.4241(7) 0.0301(17) Uani 0.3810(16) 1 d PD A 8
C2B C 0.7981(6) 0.5387(8) 0.3636(10) 0.032(2) Uani 0.3810(16) 1 d PD A 8
H2A H 0.7890 0.5583 0.3168 0.048 Uiso 0.3810(16) 1 calc PR A 8
H2B H 0.8268 0.5402 0.3696 0.048 Uiso 0.3810(16) 1 calc PR A 8
H2C H 0.7873 0.5606 0.4046 0.048 Uiso 0.3810(16) 1 calc PR A 8
C2A C 0.7849(4) 0.4738(6) 0.3632(8) 0.0169(15) Uani 0.3810(16) 1 d PD A 8
C2C C 0.7881(7) 0.3744(8) 0.4213(13) 0.0441(19) Uani 0.3810(16) 1 d PD A 8
H2D H 0.7740 0.3615 0.4636 0.066 Uiso 0.3810(16) 1 calc PR A 8
H2E H 0.8136 0.3537 0.4230 0.066 Uiso 0.3810(16) 1 calc PR A 8
H2F H 0.7728 0.3636 0.3754 0.066 Uiso 0.3810(16) 1 calc PR A 8
C2D C 0.8188(7) 0.4594(12) 0.4852(11) 0.0441(19) Uani 0.3810(16) 1 d PD A 8
H2H H 0.8405 0.4829 0.4671 0.066 Uiso 0.3810(16) 1 calc PR A 8
H2I H 0.8293 0.4243 0.5141 0.066 Uiso 0.3810(16) 1 calc PR A 8
H2J H 0.8038 0.4858 0.5164 0.066 Uiso 0.3810(16) 1 calc PR A 8
O2A O 0.53322(15) 0.5870(2) 0.1573(3) 0.0362(12) Uani 1 1 d D . .
O3A O 0.56547(14) 0.5751(2) 0.0440(3) 0.0373(12) Uani 1 1 d D . .
O4A O 0.5079(2) 0.6380(3) 0.0481(3) 0.0551(18) Uani 1 1 d D . .
S13A S 0.53035(5) 0.58790(8) 0.07874(9) 0.0253(3) Uani 1 1 d D . .
C12A C 0.5009(2) 0.5199(4) 0.0578(4) 0.051(2) Uani 1 1 d D . .
F1A F 0.5202(2) 0.4704(2) 0.0866(4) 0.082(2) Uani 1 1 d D . .
F2A F 0.49401(16) 0.5123(3) -0.0153(3) 0.0662(17) Uani 1 1 d D . .
F3A F 0.46618(17) 0.5241(4) 0.0867(3) 0.099(3) Uani 1 1 d D . .
O2B O 0.5007(4) 0.0658(6) 0.1997(6) 0.041(2) Uani 0.381(3) 1 d PDU B 1
O3B O 0.4785(6) -0.0204(5) 0.2679(10) 0.035(4) Uani 0.381(3) 1 d PDU B 1
O4B O 0.4573(5) 0.0810(6) 0.2962(9) 0.049(4) Uani 0.381(3) 1 d PDU B 1
S13B S 0.48668(14) 0.0445(2) 0.2677(3) 0.0302(7) Uani 0.381(3) 1 d PDU B 1
C12B C 0.5287(5) 0.0490(9) 0.3334(9) 0.076(3) Uani 0.381(3) 1 d PDU B 1
F1B F 0.5585(5) 0.0170(9) 0.3121(11) 0.084(4) Uani 0.381(3) 1 d PDU B 1
F2B F 0.5166(8) 0.0276(12) 0.3966(11) 0.073(5) Uani 0.381(3) 1 d PDU B 1
F3B F 0.5376(8) 0.1080(8) 0.341(2) 0.067(5) Uani 0.381(3) 1 d PDU B 1
O2C O 0.4792(5) 0.0784(8) 0.2018(9) 0.034(3) Uani 0.362(3) 1 d PDU B 2
O3C O 0.5418(4) 0.0296(7) 0.2207(11) 0.056(4) Uani 0.362(3) 1 d PDU B 2
O4C O 0.4840(6) -0.0256(7) 0.2469(10) 0.032(4) Uani 0.362(3) 1 d PDU B 2
S13C S 0.50205(15) 0.0330(2) 0.2402(3) 0.0302(7) Uani 0.362(3) 1 d PDU B 2
C12C C 0.5141(10) 0.0580(9) 0.3330(10) 0.076(3) Uani 0.362(3) 1 d PDU B 2
F1C F 0.5325(8) 0.1115(9) 0.344(3) 0.069(5) Uani 0.362(3) 1 d PDU B 2
F3C F 0.4764(6) 0.0682(8) 0.3600(11) 0.091(4) Uani 0.362(3) 1 d PDU B 2
F2C F 0.5308(8) 0.0156(11) 0.3777(15) 0.079(5) Uani 0.362(3) 1 d PDU B 2
O2D O 0.4780(8) 0.0856(12) 0.2042(7) 0.033(3) Uani 0.257(3) 1 d PDU B 3
O3D O 0.5054(6) 0.1381(8) 0.3112(10) 0.040(4) Uani 0.257(3) 1 d PDU B 3
O4D O 0.4508(5) 0.0713(10) 0.3217(10) 0.027(4) Uani 0.257(3) 1 d PDU B 3
S13D S 0.4835(2) 0.0863(3) 0.2824(4) 0.0302(7) Uani 0.257(3) 1 d PDU B 3
C12D C 0.5216(6) 0.0320(10) 0.3110(14) 0.076(3) Uani 0.257(3) 1 d PDU B 3
F1D F 0.5562(7) 0.0415(12) 0.2831(15) 0.077(5) Uani 0.257(3) 1 d PDU B 3
F2D F 0.5274(13) 0.0296(18) 0.3849(13) 0.074(6) Uani 0.257(3) 1 d PDU B 3
F3D F 0.5075(8) -0.0224(11) 0.2859(14) 0.088(5) Uani 0.257(3) 1 d PDU B 3
C117 C 0.3723(8) 0.4714(11) 0.4142(11) 0.126(4) Uani 0.528(15) 1 d PGU C 9
H117 H 0.3710 0.4999 0.3745 0.151 Uiso 0.528(15) 1 calc PR C 9
C118 C 0.4029(7) 0.4295(12) 0.4224(12) 0.126(4) Uani 0.528(15) 1 d PG C 9
H118 H 0.4226 0.4293 0.3884 0.151 Uiso 0.528(15) 1 calc PR C 9
C119 C 0.4047(7) 0.3878(10) 0.4805(13) 0.126(4) Uani 0.528(15) 1 d PG C 9
H119 H 0.4256 0.3591 0.4861 0.151 Uiso 0.528(15) 1 calc PR C 9
C120 C 0.3759(8) 0.3880(10) 0.5303(11) 0.126(4) Uani 0.528(15) 1 d PG C 9
H120 H 0.3771 0.3595 0.5700 0.151 Uiso 0.528(15) 1 calc PR C 9
C121 C 0.3453(7) 0.4300(12) 0.5221(12) 0.126(4) Uani 0.528(15) 1 d PG C 9
H121 H 0.3256 0.4301 0.5562 0.151 Uiso 0.528(15) 1 calc PR C 9
C122 C 0.3435(7) 0.4717(10) 0.4641(13) 0.126(4) Uani 0.528(15) 1 d PG C 9
H122 H 0.3225 0.5003 0.4585 0.151 Uiso 0.528(15) 1 calc PR C 9
C123 C 0.1716(5) 0.5167(5) 0.9412(8) 0.160(4) Uani 1 1 d GU D 6
H123 H 0.1675 0.5575 0.9237 0.192 Uiso 1 1 calc R D 6
C124 C 0.2093(4) 0.4925(7) 0.9484(8) 0.160(4) Uani 1 1 d G D 6
H124 H 0.2309 0.5167 0.9359 0.192 Uiso 1 1 calc R D 6
C125 C 0.2154(4) 0.4329(7) 0.9741(8) 0.160(4) Uani 1 1 d G D 6
H125 H 0.2412 0.4164 0.9790 0.192 Uiso 1 1 calc R D 6
C126 C 0.1838(5) 0.3975(5) 0.9924(7) 0.160(4) Uani 1 1 d G D 6
H126 H 0.1880 0.3567 1.0100 0.192 Uiso 1 1 calc R D 6
C127 C 0.1461(4) 0.4217(7) 0.9852(8) 0.160(4) Uani 1 1 d G D 6
H127 H 0.1246 0.3975 0.9978 0.192 Uiso 1 1 calc R D 6
C128 C 0.1400(4) 0.4813(7) 0.9596(8) 0.160(4) Uani 1 1 d G D 6
H128 H 0.1143 0.4978 0.9547 0.192 Uiso 1 1 calc R D 6
N6 N 0.2564(10) 0.4009(9) 0.6861(18) 0.126(2) Uani 0.625(11) 1 d P E 6
O8 O 0.2759(6) 0.3861(8) 0.7436(11) 0.126(2) Uani 0.625(11) 1 d P E 6
O9 O 0.2679(6) 0.4054(8) 0.6189(11) 0.126(2) Uani 0.625(11) 1 d P E 6
C129 C 0.2158(3) 0.4046(6) 0.6977(7) 0.126(2) Uani 1 1 d GU E 6
C130 C 0.2011(4) 0.3871(5) 0.7637(6) 0.126(2) Uani 1 1 d G E 6
H130 H 0.2180 0.3690 0.8017 0.151 Uiso 1 1 calc R E 6
C131 C 0.1617(4) 0.3960(5) 0.7742(6) 0.126(2) Uani 1 1 d G E 6
H131 H 0.1517 0.3841 0.8193 0.151 Uiso 1 1 calc R E 6
C132 C 0.1370(3) 0.4225(5) 0.7187(7) 0.126(2) Uani 1 1 d G E 6
H132 H 0.1101 0.4286 0.7259 0.151 Uiso 1 1 calc R E 6
C133 C 0.1517(4) 0.4400(5) 0.6526(6) 0.126(2) Uani 1 1 d G E 6
H133 H 0.1348 0.4581 0.6147 0.151 Uiso 1 1 calc R E 6
C134 C 0.1911(4) 0.4310(5) 0.6421(6) 0.126(2) Uani 1 1 d G E 6
H134 H 0.2011 0.4430 0.5970 0.151 Uiso 1 1 calc R E 6
C135 C 0.7882(7) 0.4787(11) 0.3605(12) 0.144(5) Uani 0.6190(16) 1 d PGU A 7
H135 H 0.7808 0.5047 0.3198 0.173 Uiso 0.6190(16) 1 calc PR A 7
C136 C 0.7830(7) 0.4156(12) 0.3540(11) 0.144(5) Uani 0.6190(16) 1 d PG A 7
H136 H 0.7722 0.3984 0.3088 0.173 Uiso 0.6190(16) 1 calc PR A 7
C137 C 0.7937(7) 0.3775(9) 0.4135(15) 0.144(5) Uani 0.6190(16) 1 d PG A 7
H137 H 0.7902 0.3343 0.4090 0.173 Uiso 0.6190(16) 1 calc PR A 7
C138 C 0.8096(7) 0.4025(12) 0.4796(12) 0.144(5) Uani 0.6190(16) 1 d PG A 7
H138 H 0.8169 0.3765 0.5203 0.173 Uiso 0.6190(16) 1 calc PR A 7
C139 C 0.8148(7) 0.4656(13) 0.4861(12) 0.144(5) Uani 0.6190(16) 1 d PG A 7
H139 H 0.8256 0.4827 0.5312 0.173 Uiso 0.6190(16) 1 calc PR A 7
C140 C 0.8040(7) 0.5037(9) 0.4265(15) 0.144(5) Uani 0.6190(16) 1 d PG A 7
H140 H 0.8075 0.5468 0.4310 0.173 Uiso 0.6190(16) 1 calc PR A 7
C141 C 0.8056(4) 0.8387(5) 0.1901(8) 0.139(3) Uani 1 1 d GU F 9
H141 H 0.8167 0.8035 0.1688 0.167 Uiso 1 1 calc R F 9
C142 C 0.8154(3) 0.8531(6) 0.2638(8) 0.139(3) Uani 1 1 d G F 9
H142 H 0.8331 0.8277 0.2928 0.167 Uiso 1 1 calc R F 9
C143 C 0.7993(4) 0.9046(7) 0.2948(6) 0.139(3) Uani 1 1 d G F 9
H143 H 0.8060 0.9145 0.3452 0.167 Uiso 1 1 calc R F 9
C144 C 0.7734(4) 0.9418(5) 0.2523(8) 0.139(3) Uani 1 1 d G F 9
H144 H 0.7624 0.9770 0.2735 0.167 Uiso 1 1 calc R F 9
C145 C 0.7636(3) 0.9274(5) 0.1786(8) 0.139(3) Uani 1 1 d G F 9
H145 H 0.7459 0.9527 0.1495 0.167 Uiso 1 1 calc R F 9
C146 C 0.7797(4) 0.8758(6) 0.1475(6) 0.139(3) Uani 1 1 d G F 9
H146 H 0.7731 0.8660 0.0972 0.167 Uiso 1 1 calc R F 9
C147 C 0.3164(7) 0.4644(13) 0.5119(14) 0.126(4) Uani 0.472(15) 1 d PG C 8
H147 H 0.2919 0.4703 0.5324 0.151 Uiso 0.472(15) 1 calc PR C 8
C148 C 0.3298(8) 0.5077(10) 0.4638(15) 0.126(4) Uani 0.472(15) 1 d PG C 8
H148 H 0.3146 0.5433 0.4515 0.151 Uiso 0.472(15) 1 calc PR C 8
C149 C 0.3655(9) 0.4991(12) 0.4337(14) 0.126(4) Uani 0.472(15) 1 d PG C 8
H149 H 0.3747 0.5288 0.4008 0.151 Uiso 0.472(15) 1 calc PR C 8
C150 C 0.3878(7) 0.4471(14) 0.4517(14) 0.126(4) Uani 0.472(15) 1 d PG C 8
H150 H 0.4122 0.4412 0.4312 0.151 Uiso 0.472(15) 1 calc PR C 8
C151 C 0.3743(8) 0.4037(11) 0.4998(14) 0.126(4) Uani 0.472(15) 1 d PG C 8
H151 H 0.3895 0.3681 0.5121 0.151 Uiso 0.472(15) 1 calc PR C 8
C152 C 0.3386(9) 0.4123(11) 0.5299(14) 0.126(4) Uani 0.472(15) 1 d PG C 8
H152 H 0.3294 0.3827 0.5628 0.151 Uiso 0.472(15) 1 calc PR C 8

loop_
_atom_site_aniso_label
_atom_site_aniso_U_11
_atom_site_aniso_U_22
_atom_site_aniso_U_33
_atom_site_aniso_U_23
_atom_site_aniso_U_13
_atom_site_aniso_U_12
Ag1 0.0156(3) 0.0354(3) 0.0386(3) -0.0006(2) 0.0039(2) -0.0098(2)
Ag2 0.0122(2) 0.0353(3) 0.0392(3) -0.0002(2) 0.0007(2) 0.0098(2)
S1 0.0236(9) 0.0356(10) 0.0358(9) -0.0128(7) 0.0093(7) -0.0074(7)
S2 0.0186(8) 0.0222(8) 0.0298(8) 0.0019(6) 0.0003(6) -0.0060(6)
S3 0.0204(9) 0.0339(9) 0.0283(8) 0.0022(7) 0.0086(7) -0.0063(7)
S4 0.0261(9) 0.0413(10) 0.0338(9) 0.0202(8) 0.0040(7) 0.0091(7)
S5 0.0196(8) 0.0310(9) 0.0450(10) 0.0098(7) 0.0031(7) 0.0139(7)
S6 0.0160(7) 0.0223(7) 0.0283(8) -0.0023(6) 0.0056(6) 0.0054(6)
S7 0.0172(8) 0.0350(9) 0.0319(9) -0.0008(7) 0.0050(6) -0.0078(7)
S8 0.0262(9) 0.0427(10) 0.0394(10) -0.0063(8) -0.0020(7) -0.0177(8)
S9 0.0323(10) 0.0429(11) 0.0370(10) -0.0210(8) 0.0002(8) -0.0093(8)
S10 0.0146(8) 0.0345(9) 0.0279(8) -0.0023(7) 0.0027(6) 0.0104(7)
S11 0.0174(8) 0.0295(9) 0.0306(9) 0.0025(7) -0.0008(6) 0.0081(7)
S12 0.0308(10) 0.0369(10) 0.0293(9) 0.0103(7) 0.0057(7) 0.0098(8)
N1 0.005(2) 0.021(3) 0.020(2) -0.0032(19) -0.0012(18) 0.0054(18)
N2 0.0100(18) 0.022(2) 0.024(3) 0.002(2) 0.0011(18) 0.001(2)
N3 0.014(3) 0.023(3) 0.022(3) 0.002(2) 0.002(2) 0.006(2)
N4 0.0063(18) 0.022(2) 0.026(2) 0.000(2) 0.0045(16) 0.003(2)
C1 0.017(3) 0.022(3) 0.017(3) 0.004(2) 0.004(2) 0.000(2)
C2 0.010(3) 0.027(3) 0.017(3) -0.002(2) -0.002(2) -0.002(2)
C3 0.014(3) 0.022(3) 0.019(3) 0.000(2) 0.000(2) -0.001(2)
C4 0.014(3) 0.029(3) 0.015(3) 0.004(2) 0.002(2) 0.001(2)
C5 0.016(3) 0.017(3) 0.020(3) -0.001(2) 0.005(2) 0.001(2)
C6 0.011(3) 0.024(3) 0.024(3) 0.002(2) 0.001(2) -0.001(2)
C7 0.012(3) 0.021(3) 0.028(3) 0.005(2) 0.000(2) -0.001(2)
C8 0.016(3) 0.026(3) 0.034(4) -0.001(3) -0.002(3) 0.002(3)
C9 0.016(3) 0.023(3) 0.024(3) 0.001(2) 0.003(2) -0.001(2)
C10 0.013(3) 0.026(3) 0.018(3) 0.000(2) 0.004(2) 0.004(2)
C11 0.010(3) 0.023(3) 0.020(3) -0.001(2) 0.001(2) 0.001(2)
C12 0.003(3) 0.027(3) 0.029(3) 0.001(2) 0.003(2) 0.001(2)
C13 0.016(3) 0.030(3) 0.018(3) 0.000(2) 0.000(2) 0.000(3)
C14 0.004(3) 0.029(3) 0.013(3) 0.000(2) 0.003(2) 0.000(2)
C15 0.014(3) 0.023(3) 0.013(3) -0.003(2) 0.003(2) -0.008(2)
C16 0.008(3) 0.028(3) 0.020(3) -0.004(2) 0.000(2) 0.003(2)
C17 0.016(3) 0.021(3) 0.030(3) 0.001(3) 0.004(2) -0.004(2)
C18 0.013(3) 0.024(3) 0.030(3) 0.003(3) -0.003(3) 0.000(2)
C19 0.019(3) 0.018(3) 0.011(3) -0.002(2) 0.000(2) 0.009(2)
C20 0.008(3) 0.021(3) 0.019(3) -0.001(2) 0.001(2) -0.001(2)
C21 0.008(3) 0.021(3) 0.028(3) 0.004(2) 0.002(2) -0.004(2)
C22 0.004(3) 0.018(3) 0.027(3) -0.001(2) 0.003(2) 0.004(2)
C23 0.011(3) 0.017(3) 0.027(3) -0.002(2) 0.005(2) -0.002(2)
C24 0.018(3) 0.022(3) 0.022(3) 0.006(2) -0.006(2) 0.000(2)
C25 0.020(3) 0.019(3) 0.013(3) 0.003(2) 0.005(2) -0.003(2)
C26 0.012(3) 0.025(3) 0.027(3) 0.005(3) 0.003(2) 0.003(2)
C27 0.024(4) 0.030(4) 0.044(4) -0.012(3) 0.016(3) -0.007(3)
C28 0.067(7) 0.065(6) 0.058(6) 0.001(5) 0.028(5) -0.001(5)
C29 0.113(12) 0.102(10) 0.078(9) -0.005(7) 0.056(9) -0.021(9)
C30 0.059(8) 0.116(11) 0.129(13) -0.016(10) 0.063(9) -0.011(8)
C31 0.032(5) 0.082(8) 0.112(10) -0.032(7) 0.026(6) -0.009(5)
C32 0.030(5) 0.055(6) 0.076(7) -0.023(5) 0.000(4) 0.003(4)
C33 0.016(3) 0.030(3) 0.024(3) 0.003(3) 0.001(2) -0.009(2)
C34 0.028(3) 0.039(4) 0.023(3) 0.004(3) -0.002(3) 0.001(3)
C35 0.041(4) 0.037(4) 0.032(4) 0.014(3) -0.001(3) -0.002(3)
C36 0.027(4) 0.061(5) 0.033(4) 0.020(4) -0.012(3) -0.013(3)
C37 0.028(4) 0.058(5) 0.032(4) -0.007(3) -0.010(3) -0.018(3)
C38 0.032(4) 0.031(4) 0.034(4) -0.002(3) -0.005(3) -0.008(3)
C39 0.017(3) 0.034(4) 0.030(4) -0.007(3) 0.000(3) -0.011(3)
C40 0.030(4) 0.076(6) 0.022(4) -0.010(4) 0.001(3) -0.024(4)
C41 0.045(6) 0.093(9) 0.042(5) -0.039(6) 0.014(4) -0.034(6)
C42 0.031(5) 0.073(7) 0.069(7) -0.052(6) 0.020(4) -0.023(5)
C43 0.029(4) 0.044(5) 0.063(6) -0.023(4) 0.014(4) -0.012(4)
C44 0.015(3) 0.040(4) 0.045(4) -0.013(3) 0.009(3) -0.009(3)
C45 0.011(3) 0.019(3) 0.026(3) -0.003(2) 0.001(2) -0.007(2)
C46 0.016(3) 0.025(3) 0.024(3) -0.001(2) 0.005(2) 0.008(3)
C47 0.003(3) 0.028(3) 0.031(3) -0.001(3) -0.003(2) 0.002(2)
C48 0.007(3) 0.024(3) 0.031(3) -0.003(3) 0.000(2) 0.003(2)
C49 0.019(3) 0.024(3) 0.028(3) 0.004(3) -0.005(3) -0.002(3)
C50 0.018(3) 0.027(3) 0.026(3) 0.000(3) 0.003(3) 0.008(3)
C51 0.013(3) 0.055(5) 0.031(4) 0.012(3) 0.005(3) 0.024(3)
C52 0.022(4) 0.034(4) 0.050(5) 0.011(3) 0.013(3) 0.015(3)
C53 0.020(4) 0.043(5) 0.100(8) 0.019(5) -0.001(4) 0.007(3)
C54 0.034(5) 0.064(7) 0.091(8) 0.038(6) 0.029(5) 0.012(5)
C55 0.041(6) 0.081(8) 0.056(6) 0.028(6) 0.027(5) 0.025(5)
C56 0.032(5) 0.066(6) 0.043(5) 0.024(4) 0.015(4) 0.028(4)
C57 0.031(4) 0.022(3) 0.071(5) -0.002(3) 0.027(4) 0.003(3)
C58 0.037(5) 0.045(5) 0.134(10) -0.004(6) 0.023(6) 0.002(4)
C59 0.062(7) 0.037(5) 0.224(18) -0.024(8) 0.042(9) -0.011(5)
C60 0.079(8) 0.053(6) 0.130(11) -0.033(7) 0.040(8) -0.013(6)
C61 0.069(7) 0.053(6) 0.104(9) -0.018(6) 0.003(6) -0.018(5)
C62 0.057(6) 0.045(5) 0.063(6) 0.000(4) -0.012(5) -0.008(4)
C63 0.032(4) 0.039(4) 0.035(4) 0.010(3) 0.009(3) -0.001(3)
C64 0.032(4) 0.097(8) 0.048(5) -0.024(5) 0.006(4) -0.003(5)
C65 0.060(7) 0.183(16) 0.072(8) -0.053(9) 0.026(6) -0.010(9)
C66 0.042(6) 0.153(14) 0.087(9) -0.034(9) 0.034(6) -0.016(7)
C67 0.036(5) 0.089(8) 0.074(7) -0.004(6) 0.012(5) -0.004(5)
C68 0.040(5) 0.042(5) 0.054(5) 0.006(4) 0.015(4) 0.002(4)
C69 0.012(3) 0.021(3) 0.024(3) -0.001(2) 0.001(2) 0.000(2)
C70 0.012(3) 0.018(3) 0.024(3) -0.005(2) -0.002(2) 0.005(2)
C71 0.010(3) 0.027(3) 0.024(3) -0.001(2) 0.003(2) 0.004(2)
C72 0.014(3) 0.023(3) 0.045(4) 0.003(3) 0.001(3) -0.006(3)
C73 0.024(3) 0.024(3) 0.022(3) -0.011(2) 0.000(3) 0.002(3)
C74 0.008(3) 0.026(3) 0.029(3) -0.011(3) -0.001(2) 0.001(2)
C75 0.029(4) 0.039(4) 0.017(3) -0.005(3) 0.010(3) 0.003(3)
C76 0.041(4) 0.047(5) 0.033(4) 0.000(3) -0.001(3) 0.006(4)
C77 0.060(6) 0.067(6) 0.021(4) -0.007(4) -0.005(3) 0.009(5)
C78 0.056(5) 0.061(6) 0.027(4) -0.021(4) -0.002(4) 0.012(4)
C79 0.032(4) 0.038(4) 0.041(4) -0.016(3) 0.009(3) 0.010(3)
C80 0.019(3) 0.040(4) 0.032(4) -0.004(3) 0.003(3) 0.005(3)
C81 0.062(6) 0.044(5) 0.047(5) -0.007(4) 0.000(4) -0.032(4)
C82 0.087(7) 0.055(5) 0.045(5) 0.003(4) -0.022(5) -0.044(5)
C83 0.140(14) 0.075(8) 0.064(7) 0.002(6) -0.015(8) -0.065(9)
C84 0.112(11) 0.050(6) 0.063(7) 0.000(5) -0.018(7) -0.030(7)
C85 0.132(13) 0.053(7) 0.083(9) -0.023(6) -0.027(9) 0.021(8)
C86 0.063(7) 0.034(5) 0.090(8) -0.005(5) -0.002(6) 0.003(4)
C87 0.027(4) 0.046(4) 0.031(4) -0.022(3) -0.006(3) -0.001(3)
C88 0.027(4) 0.065(6) 0.041(5) 0.000(4) -0.006(3) 0.004(4)
C89 0.073(7) 0.064(6) 0.037(5) 0.005(4) -0.025(5) 0.007(5)
C90 0.057(6) 0.092(7) 0.014(4) -0.002(4) 0.008(3) 0.007(5)
C91 0.064(6) 0.078(7) 0.040(5) -0.006(5) 0.011(4) 0.031(6)
C92 0.056(6) 0.057(5) 0.038(5) -0.009(4) 0.009(4) 0.022(4)
C93 0.004(3) 0.022(3) 0.023(3) -0.002(2) -0.003(2) -0.002(2)
C94 0.019(3) 0.033(4) 0.023(3) 0.001(3) 0.001(2) -0.001(3)
C95 0.011(3) 0.028(3) 0.030(3) 0.006(3) 0.001(2) 0.001(2)
C96 0.007(3) 0.025(3) 0.029(3) 0.003(2) 0.000(2) -0.003(2)
C97 0.007(3) 0.021(3) 0.024(3) -0.001(2) 0.000(2) 0.008(2)
C98 0.012(3) 0.020(3) 0.021(3) 0.000(2) -0.001(2) 0.002(2)
C99 0.023(4) 0.058(5) 0.016(3) 0.010(3) -0.005(3) 0.001(3)
C100 0.033(4) 0.073(6) 0.027(4) 0.013(4) -0.006(3) -0.004(4)
C101 0.035(5) 0.087(7) 0.037(5) 0.010(5) 0.008(4) -0.013(5)
C102 0.038(5) 0.086(7) 0.021(4) -0.009(4) -0.001(3) 0.010(4)
C103 0.034(4) 0.065(5) 0.026(4) -0.002(4) 0.002(3) -0.012(4)
C104 0.026(4) 0.055(5) 0.024(4) 0.013(3) -0.006(3) -0.007(3)
C105 0.064(6) 0.026(4) 0.060(5) 0.005(4) -0.008(5) 0.014(4)
C106 0.078(8) 0.067(7) 0.103(9) -0.035(6) 0.021(7) -0.039(6)
C107 0.161(15) 0.077(9) 0.097(10) -0.022(8) 0.013(10) -0.063(9)
C108 0.21(2) 0.058(9) 0.131(15) -0.019(9) -0.045(16) -0.037(12)
C109 0.21(2) 0.063(9) 0.147(16) -0.062(10) -0.067(17) 0.056(12)
C110 0.094(9) 0.058(7) 0.090(8) -0.028(6) 0.004(7) 0.037(6)
C111 0.004(2) 0.027(3) 0.032(3) -0.002(3) 0.009(2) 0.003(2)
C112 0.021(3) 0.041(4) 0.027(3) 0.001(3) -0.001(3) -0.002(3)
C113 0.034(4) 0.020(3) 0.043(4) 0.006(3) 0.005(3) -0.008(3)
C114 0.052(5) 0.047(5) 0.028(4) 0.021(3) 0.001(3) -0.012(4)
C115 0.085(7) 0.050(5) 0.022(4) 0.001(3) -0.016(4) -0.026(5)
C116 0.045(4) 0.040(4) 0.024(3) -0.004(3) 0.003(3) -0.014(3)
Zn1A 0.0057(3) 0.0196(4) 0.0180(6) -0.0011(6) -0.0005(5) 0.0009(4)
O1A 0.019(3) 0.046(4) 0.017(3) -0.006(3) -0.002(2) 0.008(3)
N5A 0.028(4) 0.046(5) 0.015(3) 0.001(3) -0.010(3) -0.003(4)
C1A 0.0168(17) 0.0180(17) 0.0156(17) -0.0003(10) 0.0003(10) 0.0003(10)
C1B 0.037(5) 0.040(5) 0.019(4) -0.001(4) 0.003(4) -0.016(4)
C1C 0.035(4) 0.063(5) 0.033(4) -0.002(4) -0.002(3) -0.009(4)
C1D 0.035(4) 0.063(5) 0.033(4) -0.002(4) -0.002(3) -0.009(4)
Zn1B 0.0057(3) 0.0196(4) 0.0180(6) -0.0011(6) -0.0005(5) 0.0009(4)
O1B 0.019(3) 0.046(4) 0.017(3) -0.006(3) -0.002(2) 0.008(3)
N5B 0.028(4) 0.046(5) 0.015(3) 0.001(3) -0.010(3) -0.003(4)
C2B 0.037(5) 0.040(5) 0.019(4) -0.001(4) 0.003(4) -0.016(4)
C2A 0.0168(17) 0.0180(17) 0.0156(17) -0.0003(10) 0.0003(10) 0.0003(10)
C2C 0.035(4) 0.063(5) 0.033(4) -0.002(4) -0.002(3) -0.009(4)
C2D 0.035(4) 0.063(5) 0.033(4) -0.002(4) -0.002(3) -0.009(4)
O2A 0.028(3) 0.038(3) 0.042(3) -0.009(2) -0.004(2) 0.006(2)
O3A 0.026(3) 0.036(3) 0.052(3) -0.008(2) 0.016(2) 0.001(2)
O4A 0.073(4) 0.059(4) 0.037(3) 0.019(3) 0.028(3) 0.047(3)
S13A 0.0146(7) 0.0294(8) 0.0320(8) 0.0027(7) 0.0029(6) 0.0011(6)
C12A 0.047(5) 0.064(6) 0.042(5) -0.001(4) 0.003(4) -0.027(4)
F1A 0.123(6) 0.035(3) 0.088(5) 0.013(3) 0.004(4) -0.023(3)
F2A 0.056(3) 0.098(5) 0.044(3) -0.019(3) 0.001(2) -0.035(3)
F3A 0.071(4) 0.165(7) 0.066(4) -0.036(4) 0.034(3) -0.094(5)
O2B 0.047(5) 0.036(4) 0.038(5) 0.006(4) -0.003(4) -0.012(4)
O3B 0.038(7) 0.039(7) 0.029(8) -0.002(6) 0.016(6) -0.016(6)
O4B 0.043(8) 0.039(7) 0.065(8) 0.014(7) -0.001(7) 0.001(6)
S13B 0.0316(17) 0.0290(15) 0.0299(18) 0.0050(13) 0.0019(12) -0.0055(15)
C12B 0.107(6) 0.063(5) 0.060(5) 0.012(4) 0.022(4) -0.009(5)
F1B 0.088(9) 0.083(9) 0.083(9) 0.000(7) 0.018(8) 0.007(8)
F2B 0.114(11) 0.067(8) 0.039(7) 0.008(7) 0.017(7) -0.012(8)
F3B 0.097(9) 0.055(8) 0.050(8) 0.009(7) 0.013(8) -0.042(7)
O2C 0.030(5) 0.034(5) 0.038(5) 0.004(4) -0.001(4) -0.001(4)
O3C 0.045(7) 0.056(7) 0.070(8) -0.007(7) 0.014(7) 0.003(6)
O4C 0.046(8) 0.025(6) 0.023(7) -0.002(5) 0.004(6) -0.002(6)
S13C 0.0316(17) 0.0290(15) 0.0299(18) 0.0050(13) 0.0019(12) -0.0055(15)
C12C 0.107(6) 0.063(5) 0.060(5) 0.012(4) 0.022(4) -0.009(5)
F1C 0.101(10) 0.054(8) 0.053(8) 0.003(8) 0.021(8) -0.030(8)
F3C 0.121(10) 0.079(8) 0.079(8) -0.006(7) 0.049(8) -0.018(8)
F2C 0.111(10) 0.063(9) 0.060(9) 0.036(8) -0.001(8) 0.013(8)
O2D 0.031(5) 0.032(5) 0.036(5) 0.004(5) 0.001(5) -0.004(5)
O3D 0.043(8) 0.039(8) 0.038(8) -0.007(7) 0.007(7) -0.014(7)
O4D 0.031(8) 0.031(8) 0.022(7) 0.011(6) 0.017(7) -0.009(7)
S13D 0.0316(17) 0.0290(15) 0.0299(18) 0.0050(13) 0.0019(12) -0.0055(15)
C12D 0.107(6) 0.063(5) 0.060(5) 0.012(4) 0.022(4) -0.009(5)
F1D 0.097(10) 0.071(10) 0.065(9) 0.028(8) 0.030(9) 0.002(9)
F2D 0.108(11) 0.057(10) 0.056(10) 0.015(9) 0.009(10) -0.008(10)
F3D 0.122(11) 0.072(9) 0.074(9) 0.022(9) 0.024(9) -0.001(9)
C117 0.141(8) 0.130(7) 0.103(6) -0.006(5) -0.013(5) 0.011(6)
C118 0.141(8) 0.130(7) 0.103(6) -0.006(5) -0.013(5) 0.011(6)
C119 0.141(8) 0.130(7) 0.103(6) -0.006(5) -0.013(5) 0.011(6)
C120 0.141(8) 0.130(7) 0.103(6) -0.006(5) -0.013(5) 0.011(6)
C121 0.141(8) 0.130(7) 0.103(6) -0.006(5) -0.013(5) 0.011(6)
C122 0.141(8) 0.130(7) 0.103(6) -0.006(5) -0.013(5) 0.011(6)
C123 0.198(8) 0.137(6) 0.141(6) -0.003(5) -0.015(6) 0.026(6)
C124 0.198(8) 0.137(6) 0.141(6) -0.003(5) -0.015(6) 0.026(6)
C125 0.198(8) 0.137(6) 0.141(6) -0.003(5) -0.015(6) 0.026(6)
C126 0.198(8) 0.137(6) 0.141(6) -0.003(5) -0.015(6) 0.026(6)
C127 0.198(8) 0.137(6) 0.141(6) -0.003(5) -0.015(6) 0.026(6)
C128 0.198(8) 0.137(6) 0.141(6) -0.003(5) -0.015(6) 0.026(6)
N6 0.135(5) 0.107(4) 0.134(5) -0.013(4) -0.010(4) -0.013(4)
O8 0.135(5) 0.107(4) 0.134(5) -0.013(4) -0.010(4) -0.013(4)
O9 0.135(5) 0.107(4) 0.134(5) -0.013(4) -0.010(4) -0.013(4)
C129 0.135(5) 0.107(4) 0.134(5) -0.013(4) -0.010(4) -0.013(4)
C130 0.135(5) 0.107(4) 0.134(5) -0.013(4) -0.010(4) -0.013(4)
C131 0.135(5) 0.107(4) 0.134(5) -0.013(4) -0.010(4) -0.013(4)
C132 0.135(5) 0.107(4) 0.134(5) -0.013(4) -0.010(4) -0.013(4)
C133 0.135(5) 0.107(4) 0.134(5) -0.013(4) -0.010(4) -0.013(4)
C134 0.135(5) 0.107(4) 0.134(5) -0.013(4) -0.010(4) -0.013(4)
C135 0.152(9) 0.156(9) 0.127(8) -0.001(7) 0.022(7) -0.016(8)
C136 0.152(9) 0.156(9) 0.127(8) -0.001(7) 0.022(7) -0.016(8)
C137 0.152(9) 0.156(9) 0.127(8) -0.001(7) 0.022(7) -0.016(8)
C138 0.152(9) 0.156(9) 0.127(8) -0.001(7) 0.022(7) -0.016(8)
C139 0.152(9) 0.156(9) 0.127(8) -0.001(7) 0.022(7) -0.016(8)
C140 0.152(9) 0.156(9) 0.127(8) -0.001(7) 0.022(7) -0.016(8)
C141 0.124(6) 0.133(6) 0.159(6) 0.011(5) -0.001(5) -0.032(5)
C142 0.124(6) 0.133(6) 0.159(6) 0.011(5) -0.001(5) -0.032(5)
C143 0.124(6) 0.133(6) 0.159(6) 0.011(5) -0.001(5) -0.032(5)
C144 0.124(6) 0.133(6) 0.159(6) 0.011(5) -0.001(5) -0.032(5)
C145 0.124(6) 0.133(6) 0.159(6) 0.011(5) -0.001(5) -0.032(5)
C146 0.124(6) 0.133(6) 0.159(6) 0.011(5) -0.001(5) -0.032(5)
C147 0.141(8) 0.130(7) 0.103(6) -0.006(5) -0.013(5) 0.011(6)
C148 0.141(8) 0.130(7) 0.103(6) -0.006(5) -0.013(5) 0.011(6)
C149 0.141(8) 0.130(7) 0.103(6) -0.006(5) -0.013(5) 0.011(6)
C150 0.141(8) 0.130(7) 0.103(6) -0.006(5) -0.013(5) 0.011(6)
C151 0.141(8) 0.130(7) 0.103(6) -0.006(5) -0.013(5) 0.011(6)
C152 0.141(8) 0.130(7) 0.103(6) -0.006(5) -0.013(5) 0.011(6)

loop_
_atom_type_symbol
_atom_type_description
_atom_type_scat_dispersion_real
_atom_type_scat_dispersion_imag
_atom_type_scat_source
C C 0.0033 0.0016 'International Tables Vol C Tables 4.2.6.8 and 6.1.1.4'
H H 0.0000 0.0000 'International Tables Vol C Tables 4.2.6.8 and 6.1.1.4'
N N 0.0061 0.0033 'International Tables Vol C Tables 4.2.6.8 and 6.1.1.4'
O O 0.0106 0.0060 'International Tables Vol C Tables 4.2.6.8 and 6.1.1.4'
F F 0.0171 0.0103 'International Tables Vol C Tables 4.2.6.8 and 6.1.1.4'
S S 0.1246 0.1234 'International Tables Vol C Tables 4.2.6.8 and 6.1.1.4'
Zn Zn 0.2839 1.4301 'International Tables Vol C Tables 4.2.6.8 and 6.1.1.4'
Ag Ag -0.8971 1.1015 'International Tables Vol C Tables 4.2.6.8 and 6.1.1.4'

loop_
_geom_angle_atom_site_label_1
_geom_angle_atom_site_label_2
_geom_angle_atom_site_label_3
_geom_angle
_geom_angle_site_symmetry_1
_geom_angle_site_symmetry_3
O2D Ag1 O2C 3.4(10) . .
O2D Ag1 O2B 21.8(7) . .
O2C Ag1 O2B 18.9(5) . .
O2D Ag1 S3 117.4(5) . .
O2C Ag1 S3 117.5(4) . .
O2B Ag1 S3 105.7(4) . .
O2D Ag1 S7 85.6(6) . 3_445
O2C Ag1 S7 86.4(4) . 3_445
O2B Ag1 S7 100.5(4) . 3_445
S3 Ag1 S7 152.93(6) . 3_445
O2D Ag1 S2 114.4(7) . .
O2C Ag1 S2 111.0(4) . .
O2B Ag1 S2 94.3(3) . .
S3 Ag1 S2 75.80(5) . .
S7 Ag1 S2 109.10(6) 3_445 .
O2D Ag1 S8 96.0(7) . 3_445
O2C Ag1 S8 99.4(4) . 3_445
O2B Ag1 S8 116.0(3) . 3_445
S3 Ag1 S8 92.59(6) . 3_445
S7 Ag1 S8 69.57(5) 3_445 3_445
S2 Ag1 S8 149.56(6) . 3_445
O2A Ag2 S6 90.57(13) . .
O2A Ag2 S10 107.61(12) . 3_455
S6 Ag2 S10 147.89(6) . 3_455
O2A Ag2 S11 115.38(14) . 3_455
S6 Ag2 S11 118.58(6) . 3_455
S10 Ag2 S11 77.84(6) 3_455 3_455
C27 S1 C23 104.6(3) . .
C24 S2 C33 103.4(3) . .
C24 S2 Ag1 103.0(2) . .
C33 S2 Ag1 92.9(2) . .
C25 S3 C39 104.9(3) . .
C25 S3 Ag1 104.2(2) . .
C39 S3 Ag1 104.7(2) . .
C95 S4 C99 102.1(3) . .
C105 S5 C96 100.0(3) . .
C111 S6 C97 102.0(3) . .
C111 S6 Ag2 106.5(2) . .
C97 S6 Ag2 100.0(2) . .
C71 S7 C75 103.8(3) . .
C71 S7 Ag1 94.9(2) . 3
C75 S7 Ag1 115.9(3) . 3
C81 S8 C72 101.5(4) . .
C81 S8 Ag1 104.5(3) . 3
C72 S8 Ag1 89.6(2) . 3
C73 S9 C87 101.8(3) . .
C51 S10 C47 103.1(3) . .
C51 S10 Ag2 104.8(2) . 3_545
C47 S10 Ag2 104.0(2) . 3_545
C57 S11 C48 102.7(3) . .
C57 S11 Ag2 108.6(2) . 3_545
C48 S11 Ag2 101.4(2) . 3_545
C49 S12 C63 103.7(3) . .
C1 N1 C4 106.3(5) . .
C1 N1 Zn1A 125.9(4) . .
C4 N1 Zn1A 125.6(4) . .
C1 N1 Zn1B 124.5(4) . .
C4 N1 Zn1B 128.6(4) . .
Zn1A N1 Zn1B 19.63(6) . .
C9 N2 C6 107.6(4) . .
C9 N2 Zn1A 126.8(4) . .
C6 N2 Zn1A 124.4(4) . .
C9 N2 Zn1B 123.1(4) . .
C6 N2 Zn1B 128.1(4) . .
Zn1A N2 Zn1B 19.70(6) . .
C14 N3 C11 106.3(5) . .
C14 N3 Zn1B 125.6(4) . .
C11 N3 Zn1B 125.0(4) . .
C14 N3 Zn1A 126.7(4) . .
C11 N3 Zn1A 126.7(4) . .
Zn1B N3 Zn1A 19.70(7) . .
C16 N4 C19 106.3(4) . .
C16 N4 Zn1B 126.2(4) . .
C19 N4 Zn1B 126.4(4) . .
C16 N4 Zn1A 127.2(4) . .
C19 N4 Zn1A 125.0(4) . .
Zn1B N4 Zn1A 19.89(6) . .
N1 C1 C20 125.3(6) . .
N1 C1 C2 109.3(5) . .
C20 C1 C2 125.4(6) . .
C3 C2 C1 106.3(6) . .
C3 C2 H2 126.8 . .
C1 C2 H2 126.8 . .
C2 C3 C4 108.6(6) . .
C2 C3 H3 125.7 . .
C4 C3 H3 125.7 . .
N1 C4 C5 124.1(5) . .
N1 C4 C3 109.5(5) . .
C5 C4 C3 126.4(6) . .
C6 C5 C4 125.7(6) . .
C6 C5 C21 116.5(5) . .
C4 C5 C21 117.8(6) . .
N2 C6 C5 125.8(6) . .
N2 C6 C7 109.9(5) . .
C5 C6 C7 124.3(6) . .
C8 C7 C6 107.6(6) . .
C8 C7 H7 126.2 . .
C6 C7 H7 126.2 . .
C7 C8 C9 106.2(6) . .
C7 C8 H8 126.9 . .
C9 C8 H8 126.9 . .
N2 C9 C10 126.4(6) . .
N2 C9 C8 108.8(5) . .
C10 C9 C8 124.6(6) . .
C11 C10 C9 125.6(6) . .
C11 C10 C45 117.8(5) . .
C9 C10 C45 116.5(6) . .
N3 C11 C10 125.0(6) . .
N3 C11 C12 109.3(5) . .
C10 C11 C12 125.6(6) . .
C13 C12 C11 106.9(5) . .
C13 C12 H12 126.5 . .
C11 C12 H12 126.5 . .
C12 C13 C14 107.0(6) . .
C12 C13 H13 126.5 . .
C14 C13 H13 126.5 . .
N3 C14 C15 125.3(5) . .
N3 C14 C13 110.3(5) . .
C15 C14 C13 124.1(6) . .
C14 C15 C16 125.4(5) . .
C14 C15 C69 117.6(5) . .
C16 C15 C69 117.0(6) . .
N4 C16 C15 125.2(6) . .
N4 C16 C17 109.8(5) . .
C15 C16 C17 125.0(6) . .
C18 C17 C16 107.1(6) . .
C18 C17 H17 126.5 . .
C16 C17 H17 126.5 . .
C17 C18 C19 106.9(6) . .
C17 C18 H18 126.5 . .
C19 C18 H18 126.5 . .
N4 C19 C20 125.6(5) . .
N4 C19 C18 109.8(5) . .
C20 C19 C18 124.6(6) . .
C19 C20 C1 126.2(6) . .
C19 C20 C93 116.9(5) . .
C1 C20 C93 116.8(5) . .
C22 C21 C26 118.2(6) . .
C22 C21 C5 120.9(5) . .
C26 C21 C5 120.9(6) . .
C21 C22 C23 122.4(6) . .
C21 C22 H22 118.8 . .
C23 C22 H22 118.8 . .
C22 C23 C24 119.6(6) . .
C22 C23 S1 123.3(5) . .
C24 C23 S1 117.1(5) . .
C23 C24 C25 118.6(6) . .
C23 C24 S2 119.7(5) . .
C25 C24 S2 121.6(5) . .
C26 C25 C24 120.6(6) . .
C26 C25 S3 118.5(5) . .
C24 C25 S3 120.6(5) . .
C25 C26 C21 120.5(6) . .
C25 C26 H26 119.7 . .
C21 C26 H26 119.7 . .
C32 C27 C28 124.1(9) . .
C32 C27 S1 121.8(7) . .
C28 C27 S1 113.8(7) . .
C27 C28 C29 117.4(12) . .
C27 C28 H28 121.3 . .
C29 C28 H28 121.3 . .
C30 C29 C28 118.9(13) . .
C30 C29 H29 120.5 . .
C28 C29 H29 120.5 . .
C31 C30 C29 121.9(11) . .
C31 C30 H30 119.0 . .
C29 C30 H30 119.0 . .
C30 C31 C32 121.7(12) . .
C30 C31 H31 119.1 . .
C32 C31 H31 119.1 . .
C27 C32 C31 115.8(11) . .
C27 C32 H32 122.1 . .
C31 C32 H32 122.1 . .
C34 C33 C38 121.2(6) . .
C34 C33 S2 122.5(5) . .
C38 C33 S2 116.1(5) . .
C33 C34 C35 118.4(7) . .
C33 C34 H34 120.8 . .
C35 C34 H34 120.8 . .
C36 C35 C34 121.2(7) . .
C36 C35 H35 119.4 . .
C34 C35 H35 119.4 . .
C35 C36 C37 120.3(6) . .
C35 C36 H36 119.9 . .
C37 C36 H36 119.9 . .
C38 C37 C36 119.3(7) . .
C38 C37 H37 120.4 . .
C36 C37 H37 120.4 . .
C37 C38 C33 119.6(7) . .
C37 C38 H38 120.2 . .
C33 C38 H38 120.2 . .
C44 C39 C40 121.6(8) . .
C44 C39 S3 123.4(6) . .
C40 C39 S3 114.7(6) . .
C41 C40 C39 118.9(9) . .
C41 C40 H40 120.6 . .
C39 C40 H40 120.6 . .
C42 C41 C40 119.9(9) . .
C42 C41 H41 120.1 . .
C40 C41 H41 120.1 . .
C41 C42 C43 120.8(9) . .
C41 C42 H42 119.6 . .
C43 C42 H42 119.6 . .
C44 C43 C42 120.6(10) . .
C44 C43 H43 119.7 . .
C42 C43 H43 119.7 . .
C43 C44 C39 118.2(8) . .
C43 C44 H44 120.9 . .
C39 C44 H44 120.9 . .
C50 C45 C46 119.7(6) . .
C50 C45 C10 118.4(6) . .
C46 C45 C10 121.9(6) . .
C45 C46 C47 120.3(6) . .
C45 C46 H46 119.8 . .
C47 C46 H46 119.8 . .
C48 C47 C46 119.6(6) . .
C48 C47 S10 120.7(5) . .
C46 C47 S10 119.5(5) . .
C47 C48 C49 120.4(6) . .
C47 C48 S11 122.9(5) . .
C49 C48 S11 116.7(5) . .
C50 C49 C48 118.2(6) . .
C50 C49 S12 124.5(5) . .
C48 C49 S12 117.3(5) . .
C45 C50 C49 121.7(6) . .
C45 C50 H50 119.1 . .
C49 C50 H50 119.1 . .
C52 C51 C56 119.0(8) . .
C52 C51 S10 125.2(6) . .
C56 C51 S10 115.4(7) . .
C53 C52 C51 121.2(9) . .
C53 C52 H52 119.4 . .
C51 C52 H52 119.4 . .
C52 C53 C54 119.6(10) . .
C52 C53 H53 120.2 . .
C54 C53 H53 120.2 . .
C55 C54 C53 119.3(9) . .
C55 C54 H54 120.4 . .
C53 C54 H54 120.4 . .
C54 C55 C56 122.6(10) . .
C54 C55 H55 118.7 . .
C56 C55 H55 118.7 . .
C55 C56 C51 118.4(10) . .
C55 C56 H56 120.8 . .
C51 C56 H56 120.8 . .
C62 C57 C58 117.2(8) . .
C62 C57 S11 122.4(6) . .
C58 C57 S11 120.3(7) . .
C57 C58 C59 120.9(9) . .
C57 C58 H58 119.6 . .
C59 C58 H58 119.6 . .
C60 C59 C58 119.3(11) . .
C60 C59 H59 120.4 . .
C58 C59 H59 120.4 . .
C59 C60 C61 123.5(11) . .
C59 C60 H60 118.3 . .
C61 C60 H60 118.3 . .
C60 C61 C62 117.8(11) . .
C60 C61 H61 121.1 . .
C62 C61 H61 121.1 . .
C57 C62 C61 120.3(9) . .
C57 C62 H62 119.8 . .
C61 C62 H62 119.8 . .
C64 C63 C68 118.8(8) . .
C64 C63 S12 119.8(7) . .
C68 C63 S12 121.3(7) . .
C63 C64 C65 120.2(10) . .
C63 C64 H64 119.9 . .
C65 C64 H64 119.9 . .
C66 C65 C64 120.4(12) . .
C66 C65 H65 119.8 . .
C64 C65 H65 119.8 . .
C65 C66 C67 119.9(11) . .
C65 C66 H66 120.1 . .
C67 C66 H66 120.1 . .
C66 C67 C68 120.6(11) . .
C66 C67 H67 119.7 . .
C68 C67 H67 119.7 . .
C67 C68 C63 120.1(10) . .
C67 C68 H68 119.9 . .
C63 C68 H68 119.9 . .
C70 C69 C74 121.6(6) . .
C70 C69 C15 118.9(5) . .
C74 C69 C15 119.3(6) . .
C69 C70 C71 119.8(6) . .
C69 C70 H70 120.1 . .
C71 C70 H70 120.1 . .
C72 C71 C70 119.5(6) . .
C72 C71 S7 118.5(5) . .
C70 C71 S7 122.0(5) . .
C71 C72 C73 121.3(6) . .
C71 C72 S8 120.8(5) . .
C73 C72 S8 117.8(5) . .
C72 C73 C74 118.5(6) . .
C72 C73 S9 119.0(5) . .
C74 C73 S9 122.5(5) . .
C69 C74 C73 119.2(6) . .
C69 C74 H74 120.4 . .
C73 C74 H74 120.4 . .
C80 C75 C76 120.9(7) . .
C80 C75 S7 122.1(5) . .
C76 C75 S7 117.0(6) . .
C77 C76 C75 120.4(8) . .
C77 C76 H76 119.8 . .
C75 C76 H76 119.8 . .
C76 C77 C78 118.9(8) . .
C76 C77 H77 120.6 . .
C78 C77 H77 120.6 . .
C77 C78 C79 120.7(7) . .
C77 C78 H78 119.7 . .
C79 C78 H78 119.7 . .
C80 C79 C78 119.6(7) . .
C80 C79 H79 120.2 . .
C78 C79 H79 120.2 . .
C75 C80 C79 119.4(7) . .
C75 C80 H80 120.3 . .
C79 C80 H80 120.3 . .
C86 C81 C82 122.0(10) . .
C86 C81 S8 118.6(8) . .
C82 C81 S8 119.3(8) . .
C81 C82 C83 118.5(13) . .
C81 C82 H82 120.8 . .
C83 C82 H82 120.8 . .
C84 C83 C82 121.2(14) . .
C84 C83 H83 119.4 . .
C82 C83 H83 119.4 . .
C85 C84 C83 121.5(13) . .
C85 C84 H84 119.2 . .
C83 C84 H84 119.2 . .
C84 C85 C86 120.6(13) . .
C84 C85 H85 119.7 . .
C86 C85 H85 119.7 . .
C81 C86 C85 116.1(12) . .
C81 C86 H86 122.0 . .
C85 C86 H86 122.0 . .
C88 C87 C92 120.9(8) . .
C88 C87 S9 120.7(6) . .
C92 C87 S9 118.3(7) . .
C87 C88 C89 119.1(9) . .
C87 C88 H88 120.4 . .
C89 C88 H88 120.4 . .
C90 C89 C88 120.6(10) . .
C90 C89 H89 119.7 . .
C88 C89 H89 119.7 . .
C91 C90 C89 119.2(9) . .
C91 C90 H90 120.4 . .
C89 C90 H90 120.4 . .
C92 C91 C90 120.9(9) . .
C92 C91 H91 119.5 . .
C90 C91 H91 119.5 . .
C91 C92 C87 119.1(9) . .
C91 C92 H92 120.5 . .
C87 C92 H92 120.5 . .
C94 C93 C98 119.1(6) . .
C94 C93 C20 120.3(6) . .
C98 C93 C20 120.5(5) . .
C95 C94 C93 121.7(6) . .
C95 C94 H94 119.1 . .
C93 C94 H94 119.1 . .
C94 C95 C96 119.1(6) . .
C94 C95 S4 123.5(5) . .
C96 C95 S4 117.4(5) . .
C97 C96 C95 119.2(6) . .
C97 C96 S5 120.4(5) . .
C95 C96 S5 120.4(5) . .
C98 C97 C96 120.7(6) . .
C98 C97 S6 123.1(5) . .
C96 C97 S6 116.2(4) . .
C97 C98 C93 120.1(6) . .
C97 C98 H98 120.0 . .
C93 C98 H98 120.0 . .
C104 C99 C100 122.2(8) . .
C104 C99 S4 120.4(6) . .
C100 C99 S4 117.4(7) . .
C101 C100 C99 118.4(9) . .
C101 C100 H100 120.8 . .
C99 C100 H100 120.8 . .
C100 C101 C102 120.9(8) . .
C100 C101 H101 119.6 . .
C102 C101 H101 119.6 . .
C101 C102 C103 119.7(8) . .
C101 C102 H102 120.1 . .
C103 C102 H102 120.1 . .
C102 C103 C104 120.0(8) . .
C102 C103 H103 120.0 . .
C104 C103 H103 120.0 . .
C99 C104 C103 118.8(7) . .
C99 C104 H104 120.6 . .
C103 C104 H104 120.6 . .
C106 C105 C110 120.8(10) . .
C106 C105 S5 120.2(8) . .
C110 C105 S5 119.0(9) . .
C105 C106 C107 120.2(12) . .
C105 C106 H106 119.9 . .
C107 C106 H106 119.9 . .
C108 C107 C106 123.1(17) . .
C108 C107 H107 118.4 . .
C106 C107 H107 118.4 . .
C107 C108 C109 116.7(16) . .
C107 C108 H108 121.6 . .
C109 C108 H108 121.6 . .
C108 C109 C110 124.7(17) . .
C108 C109 H109 117.6 . .
C110 C109 H109 117.6 . .
C105 C110 C109 114.2(15) . .
C105 C110 H110 122.9 . .
C109 C110 H110 122.9 . .
C116 C111 C112 120.4(6) . .
C116 C111 S6 117.6(5) . .
C112 C111 S6 121.7(5) . .
C113 C112 C111 119.0(6) . .
C113 C112 H112 120.5 . .
C111 C112 H112 120.5 . .
C114 C113 C112 121.5(7) . .
C114 C113 H113 119.3 . .
C112 C113 H113 119.3 . .
C113 C114 C115 118.8(7) . .
C113 C114 H114 120.6 . .
C115 C114 H114 120.6 . .
C114 C115 C116 121.6(7) . .
C114 C115 H115 119.2 . .
C116 C115 H115 119.2 . .
C111 C116 C115 118.7(7) . .
C111 C116 H116 120.7 . .
C115 C116 H116 120.7 . .
N2 Zn1A N1 88.5(2) . .
N2 Zn1A N4 159.1(2) . .
N1 Zn1A N4 89.0(2) . .
N2 Zn1A N3 88.5(2) . .
N1 Zn1A N3 161.1(2) . .
N4 Zn1A N3 87.2(2) . .
N2 Zn1A O1A 92.6(3) . .
N1 Zn1A O1A 95.9(2) . .
N4 Zn1A O1A 108.2(3) . .
N3 Zn1A O1A 102.8(2) . .
C1A O1A Zn1A 132.9(6) . .
C1A N5A C1C 120.5(8) . .
C1A N5A C1D 120.9(9) . .
C1C N5A C1D 118.6(10) . .
O1A C1A N5A 119.5(8) . .
O1A C1A C1B 120.8(8) . .
N5A C1A C1B 119.6(8) . .
N4 Zn1B N3 89.4(2) . .
N4 Zn1B N2 161.3(3) . .
N3 Zn1B N2 88.5(2) . .
N4 Zn1B O1B 101.7(4) . .
N3 Zn1B O1B 97.7(4) . .
N2 Zn1B O1B 97.0(4) . .
N4 Zn1B N1 89.0(2) . .
N3 Zn1B N1 159.5(2) . .
N2 Zn1B N1 86.5(2) . .
O1B Zn1B N1 102.6(3) . .
C2A O1B Zn1B 133.1(10) . .
C2A N5B C2C 120.9(14) . .
C2A N5B C2D 121.6(15) . .
C2C N5B C2D 115.3(17) . .
O1B C2A N5B 118.9(12) . .
O1B C2A C2B 120.7(13) . .
N5B C2A C2B 119.4(13) . .
S13A O2A Ag2 116.0(3) . .
O4A S13A O2A 113.4(3) . .
O4A S13A O3A 115.1(3) . .
O2A S13A O3A 116.4(3) . .
O4A S13A C12A 105.7(4) . .
O2A S13A C12A 101.1(3) . .
O3A S13A C12A 102.8(3) . .
F3A C12A F2A 107.6(6) . .
F3A C12A F1A 108.9(7) . .
F2A C12A F1A 109.2(7) . .
F3A C12A S13A 111.0(6) . .
F2A C12A S13A 111.1(5) . .
F1A C12A S13A 108.9(5) . .
S13B O2B Ag1 128.5(8) . .
O4B S13B O2B 115.3(8) . .
O4B S13B O3B 114.0(9) . .
O2B S13B O3B 113.4(8) . .
O4B S13B C12B 106.4(10) . .
O2B S13B C12B 104.4(9) . .
O3B S13B C12B 101.5(11) . .
F1B C12B F3B 111.5(13) . .
F1B C12B F2B 111.6(14) . .
F3B C12B F2B 109.7(14) . .
F1B C12B S13B 111.9(14) . .
F3B C12B S13B 107(2) . .
F2B C12B S13B 105.3(17) . .
S13C O2C Ag1 121.6(11) . .
O2C S13C O4C 116.2(10) . .
O2C S13C O3C 114.5(10) . .
O4C S13C O3C 113.5(9) . .
O2C S13C C12C 109.3(11) . .
O4C S13C C12C 105.1(11) . .
O3C S13C C12C 95.5(14) . .
F2C C12C F1C 109.9(16) . .
F2C C12C F3C 104.8(18) . .
F1C C12C F3C 104.0(18) . .
F2C C12C S13C 115(2) . .
F1C C12C S13C 119(3) . .
F3C C12C S13C 102.9(16) . .
S13D O2D Ag1 109.2(12) . .
O4D S13D O2D 117.0(11) . .
O4D S13D O3D 114.2(10) . .
O2D S13D O3D 113.6(10) . .
O4D S13D C12D 106.6(13) . .
O2D S13D C12D 108.6(15) . .
O3D S13D C12D 93.8(13) . .
F1D C12D F2D 108.5(15) . .
F1D C12D F3D 108.1(14) . .
F2D C12D F3D 109.1(15) . .
F1D C12D S13D 115.4(19) . .
F2D C12D S13D 111(3) . .
F3D C12D S13D 104.4(19) . .
C118 C117 C122 120.0 . .
C118 C117 H117 120.0 . .
C122 C117 H117 120.0 . .
C119 C118 C117 120.0 . .
C119 C118 H118 120.0 . .
C117 C118 H118 120.0 . .
C118 C119 C120 120.0 . .
C118 C119 H119 120.0 . .
C120 C119 H119 120.0 . .
C121 C120 C119 120.0 . .
C121 C120 H120 120.0 . .
C119 C120 H120 120.0 . .
C122 C121 C120 120.0 . .
C122 C121 H121 120.0 . .
C120 C121 H121 120.0 . .
C121 C122 C117 120.0 . .
C121 C122 H122 120.0 . .
C117 C122 H122 120.0 . .
C124 C123 C128 120.0 . .
C124 C123 H123 120.0 . .
C128 C123 H123 120.0 . .
C125 C124 C123 120.0 . .
C125 C124 H124 120.0 . .
C123 C124 H124 120.0 . .
C124 C125 C126 120.0 . .
C124 C125 H125 120.0 . .
C126 C125 H125 120.0 . .
C127 C126 C125 120.0 . .
C127 C126 H126 120.0 . .
C125 C126 H126 120.0 . .
C128 C127 C126 120.0 . .
C128 C127 H127 120.0 . .
C126 C127 H127 120.0 . .
C127 C128 C123 120.0 . .
C127 C128 H128 120.0 . .
C123 C128 H128 120.0 . .
O8 N6 O9 128(3) . .
O8 N6 C129 111(3) . .
O9 N6 C129 120(3) . .
C130 C129 C134 120.0 . .
C130 C129 N6 122.3(16) . .
C134 C129 N6 117.5(16) . .
C129 C130 C131 120.0 . .
C129 C130 H130 120.0 . .
C131 C130 H130 120.0 . .
C132 C131 C130 120.0 . .
C132 C131 H131 120.0 . .
C130 C131 H131 120.0 . .
C131 C132 C133 120.0 . .
C131 C132 H132 120.0 . .
C133 C132 H132 120.0 . .
C134 C133 C132 120.0 . .
C134 C133 H133 120.0 . .
C132 C133 H133 120.0 . .
C133 C134 C129 120.0 . .
C133 C134 H134 120.0 . .
C129 C134 H134 120.0 . .
C136 C135 C140 120.0 . .
C136 C135 H135 120.0 . .
C140 C135 H135 120.0 . .
C135 C136 C137 120.0 . .
C135 C136 H136 120.0 . .
C137 C136 H136 120.0 . .
C136 C137 C138 120.0 . .
C136 C137 H137 120.0 . .
C138 C137 H137 120.0 . .
C137 C138 C139 120.0 . .
C137 C138 H138 120.0 . .
C139 C138 H138 120.0 . .
C140 C139 C138 120.0 . .
C140 C139 H139 120.0 . .
C138 C139 H139 120.0 . .
C139 C140 C135 120.0 . .
C139 C140 H140 120.0 . .
C135 C140 H140 120.0 . .
C142 C141 C146 120.0 . .
C142 C141 H141 120.0 . .
C146 C141 H141 120.0 . .
C143 C142 C141 120.0 . .
C143 C142 H142 120.0 . .
C141 C142 H142 120.0 . .
C142 C143 C144 120.0 . .
C142 C143 H143 120.0 . .
C144 C143 H143 120.0 . .
C145 C144 C143 120.0 . .
C145 C144 H144 120.0 . .
C143 C144 H144 120.0 . .
C146 C145 C144 120.0 . .
C146 C145 H145 120.0 . .
C144 C145 H145 120.0 . .
C145 C146 C141 120.0 . .
C145 C146 H146 120.0 . .
C141 C146 H146 120.0 . .
C148 C147 C152 120.0 . .
C148 C147 H147 120.0 . .
C152 C147 H147 120.0 . .
C149 C148 C147 120.0 . .
C149 C148 H148 120.0 . .
C147 C148 H148 120.0 . .
C150 C149 C148 120.0 . .
C150 C149 H149 120.0 . .
C148 C149 H149 120.0 . .
C149 C150 C151 120.0 . .
C149 C150 H150 120.0 . .
C151 C150 H150 120.0 . .
C152 C151 C150 120.0 . .
C152 C151 H151 120.0 . .
C150 C151 H151 120.0 . .
C151 C152 C147 120.0 . .
C151 C152 H152 120.0 . .
C147 C152 H152 120.0 . .

loop_
_geom_bond_atom_site_label_1
_geom_bond_atom_site_label_2
_geom_bond_distance
_geom_bond_site_symmetry_2
Ag1 O2D 2.30(2) .
Ag1 O2C 2.387(18) .
Ag1 O2B 2.412(12) .
Ag1 S3 2.6004(19) .
Ag1 S7 2.6267(18) 3_445
Ag1 S2 2.6768(18) .
Ag1 S8 2.867(2) 3_445
Ag2 O2A 2.411(5) .
Ag2 S6 2.5110(17) .
Ag2 S10 2.5553(17) 3_455
Ag2 S11 2.6482(19) 3_455
S1 C27 1.768(7) .
S1 C23 1.770(6) .
S2 C24 1.761(7) .
S2 C33 1.792(6) .
S3 C25 1.770(6) .
S3 C39 1.795(7) .
S4 C95 1.771(7) .
S4 C99 1.785(8) .
S5 C105 1.752(10) .
S5 C96 1.769(7) .
S6 C111 1.784(7) .
S6 C97 1.794(6) .
S7 C71 1.780(6) .
S7 C75 1.781(7) .
S7 Ag1 2.6267(18) 3
S8 C81 1.782(10) .
S8 C72 1.789(7) .
S8 Ag1 2.867(2) 3
S9 C73 1.771(6) .
S9 C87 1.792(9) .
S10 C51 1.750(8) .
S10 C47 1.776(7) .
S10 Ag2 2.5553(17) 3_545
S11 C57 1.777(8) .
S11 C48 1.788(6) .
S11 Ag2 2.6482(19) 3_545
S12 C49 1.771(7) .
S12 C63 1.779(8) .
N1 C1 1.368(8) .
N1 C4 1.369(8) .
N1 Zn1A 2.060(5) .
N1 Zn1B 2.104(5) .
N2 C9 1.360(8) .
N2 C6 1.362(8) .
N2 Zn1A 2.059(5) .
N2 Zn1B 2.092(5) .
N3 C14 1.361(8) .
N3 C11 1.369(8) .
N3 Zn1B 2.058(5) .
N3 Zn1A 2.093(5) .
N4 C16 1.364(8) .
N4 C19 1.375(8) .
N4 Zn1B 2.031(5) .
N4 Zn1A 2.077(4) .
C1 C20 1.404(9) .
C1 C2 1.452(8) .
C2 C3 1.330(9) .
C2 H2 0.9500 .
C3 C4 1.419(9) .
C3 H3 0.9500 .
C4 C5 1.409(9) .
C5 C6 1.399(9) .
C5 C21 1.479(8) .
C6 C7 1.428(9) .
C7 C8 1.355(7) .
C7 H7 0.9500 .
C8 C9 1.469(9) .
C8 H8 0.9500 .
C9 C10 1.401(9) .
C10 C11 1.400(9) .
C10 C45 1.498(9) .
C11 C12 1.456(8) .
C12 C13 1.339(9) .
C12 H12 0.9500 .
C13 C14 1.440(8) .
C13 H13 0.9500 .
C14 C15 1.402(9) .
C15 C16 1.409(8) .
C15 C69 1.501(8) .
C16 C17 1.439(9) .
C17 C18 1.351(7) .
C17 H17 0.9500 .
C18 C19 1.436(9) .
C18 H18 0.9500 .
C19 C20 1.390(9) .
C20 C93 1.498(8) .
C21 C22 1.371(9) .
C21 C26 1.427(9) .
C22 C23 1.402(8) .
C22 H22 0.9500 .
C23 C24 1.407(9) .
C24 C25 1.417(9) .
C25 C26 1.386(9) .
C26 H26 0.9500 .
C27 C32 1.359(13) .
C27 C28 1.407(13) .
C28 C29 1.432(16) .
C28 H28 0.9500 .
C29 C30 1.39(2) .
C29 H29 0.9500 .
C30 C31 1.33(2) .
C30 H30 0.9500 .
C31 C32 1.455(15) .
C31 H31 0.9500 .
C32 H32 0.9500 .
C33 C34 1.381(9) .
C33 C38 1.385(9) .
C34 C35 1.390(10) .
C34 H34 0.9500 .
C35 C36 1.361(11) .
C35 H35 0.9500 .
C36 C37 1.397(12) .
C36 H36 0.9500 .
C37 C38 1.384(10) .
C37 H37 0.9500 .
C38 H38 0.9500 .
C39 C44 1.372(11) .
C39 C40 1.390(10) .
C40 C41 1.383(14) .
C40 H40 0.9500 .
C41 C42 1.341(16) .
C41 H41 0.9500 .
C42 C43 1.395(14) .
C42 H42 0.9500 .
C43 C44 1.365(11) .
C43 H43 0.9500 .
C44 H44 0.9500 .
C45 C50 1.375(9) .
C45 C46 1.389(9) .
C46 C47 1.395(9) .
C46 H46 0.9500 .
C47 C48 1.389(9) .
C48 C49 1.415(9) .
C49 C50 1.390(9) .
C50 H50 0.9500 .
C51 C52 1.387(12) .
C51 C56 1.417(11) .
C52 C53 1.380(12) .
C52 H52 0.9500 .
C53 C54 1.390(15) .
C53 H53 0.9500 .
C54 C55 1.371(16) .
C54 H54 0.9500 .
C55 C56 1.371(14) .
C55 H55 0.9500 .
C56 H56 0.9500 .
C57 C62 1.368(12) .
C57 C58 1.369(11) .
C58 C59 1.385(14) .
C58 H58 0.9500 .
C59 C60 1.292(17) .
C59 H59 0.9500 .
C60 C61 1.337(16) .
C60 H60 0.9500 .
C61 C62 1.410(13) .
C61 H61 0.9500 .
C62 H62 0.9500 .
C63 C64 1.339(12) .
C63 C68 1.381(12) .
C64 C65 1.384(15) .
C64 H64 0.9500 .
C65 C66 1.336(17) .
C65 H65 0.9500 .
C66 C67 1.345(17) .
C66 H66 0.9500 .
C67 C68 1.353(13) .
C67 H67 0.9500 .
C68 H68 0.9500 .
C69 C70 1.364(9) .
C69 C74 1.390(9) .
C70 C71 1.407(9) .
C70 H70 0.9500 .
C71 C72 1.375(10) .
C72 C73 1.401(10) .
C73 C74 1.413(9) .
C74 H74 0.9500 .
C75 C80 1.366(10) .
C75 C76 1.393(11) .
C76 C77 1.368(12) .
C76 H76 0.9500 .
C77 C78 1.389(13) .
C77 H77 0.9500 .
C78 C79 1.392(12) .
C78 H78 0.9500 .
C79 C80 1.385(10) .
C79 H79 0.9500 .
C80 H80 0.9500 .
C81 C86 1.347(14) .
C81 C82 1.373(14) .
C82 C83 1.438(16) .
C82 H82 0.9500 .
C83 C84 1.32(2) .
C83 H83 0.9500 .
C84 C85 1.31(2) .
C84 H84 0.9500 .
C85 C86 1.518(18) .
C85 H85 0.9500 .
C86 H86 0.9500 .
C87 C88 1.335(13) .
C87 C92 1.408(11) .
C88 C89 1.382(14) .
C88 H88 0.9500 .
C89 C90 1.372(14) .
C89 H89 0.9500 .
C90 C91 1.371(15) .
C90 H90 0.9500 .
C91 C92 1.342(14) .
C91 H91 0.9500 .
C92 H92 0.9500 .
C93 C94 1.391(9) .
C93 C98 1.402(8) .
C94 C95 1.368(9) .
C94 H94 0.9500 .
C95 C96 1.410(9) .
C96 C97 1.408(9) .
C97 C98 1.364(8) .
C98 H98 0.9500 .
C99 C104 1.367(12) .
C99 C100 1.388(11) .
C100 C101 1.380(13) .
C100 H100 0.9500 .
C101 C102 1.382(14) .
C101 H101 0.9500 .
C102 C103 1.389(12) .
C102 H102 0.9500 .
C103 C104 1.393(12) .
C103 H103 0.9500 .
C104 H104 0.9500 .
C105 C106 1.364(15) .
C105 C110 1.382(14) .
C106 C107 1.407(16) .
C106 H106 0.9500 .
C107 C108 1.29(2) .
C107 H107 0.9500 .
C108 C109 1.38(3) .
C108 H108 0.9500 .
C109 C110 1.44(2) .
C109 H109 0.9500 .
C110 H110 0.9500 .
C111 C116 1.382(10) .
C111 C112 1.387(10) .
C112 C113 1.375(10) .
C112 H112 0.9500 .
C113 C114 1.370(11) .
C113 H113 0.9500 .
C114 C115 1.371(12) .
C114 H114 0.9500 .
C115 C116 1.382(11) .
C115 H115 0.9500 .
C116 H116 0.9500 .
Zn1A O1A 2.102(5) .
O1A C1A 1.247(10) .
N5A C1A 1.365(11) .
N5A C1C 1.376(12) .
N5A C1D 1.413(11) .
C1A C1B 1.484(13) .
C1B H1A 0.9800 .
C1B H1B 0.9800 .
C1B H1C 0.9800 .
C1C H1D 0.9800 .
C1C H1E 0.9800 .
C1C H1F 0.9800 .
C1D H1H 0.9800 .
C1D H1I 0.9800 .
C1D H1J 0.9800 .
Zn1B O1B 2.102(5) .
O1B C2A 1.281(14) .
N5B C2A 1.369(16) .
N5B C2C 1.396(16) .
N5B C2D 1.427(15) .
C2B C2A 1.486(16) .
C2B H2A 0.9800 .
C2B H2B 0.9800 .
C2B H2C 0.9800 .
C2C H2D 0.9800 .
C2C H2E 0.9800 .
C2C H2F 0.9800 .
C2D H2H 0.9800 .
C2D H2I 0.9800 .
C2D H2J 0.9800 .
O2A S13A 1.424(5) .
O3A S13A 1.428(5) .
O4A S13A 1.422(5) .
S13A C12A 1.815(8) .
C12A F3A 1.338(8) .
C12A F2A 1.343(8) .
C12A F1A 1.349(9) .
O2B S13B 1.437(10) .
O3B S13B 1.441(10) .
O4B S13B 1.411(11) .
S13B C12B 1.800(16) .
C12B F1B 1.317(13) .
C12B F3B 1.324(13) .
C12B F2B 1.335(13) .
O2C S13C 1.412(12) .
O3C S13C 1.433(14) .
O4C S13C 1.429(15) .
S13C C12C 1.789(16) .
C12C F2C 1.330(15) .
C12C F1C 1.332(14) .
C12C F3C 1.43(3) .
O2D S13D 1.418(12) .
O3D S13D 1.431(11) .
O4D S13D 1.411(11) .
S13D C12D 1.806(17) .
C12D F1D 1.341(14) .
C12D F2D 1.343(14) .
C12D F3D 1.345(14) .
C117 C118 1.3900 .
C117 C122 1.3900 .
C117 H117 0.9500 .
C118 C119 1.3900 .
C118 H118 0.9500 .
C119 C120 1.3900 .
C119 H119 0.9500 .
C120 C121 1.3900 .
C120 H120 0.9500 .
C121 C122 1.3900 .
C121 H121 0.9500 .
C122 H122 0.9500 .
C123 C124 1.3900 .
C123 C128 1.3900 .
C123 H123 0.9500 .
C124 C125 1.3900 .
C124 H124 0.9500 .
C125 C126 1.3900 .
C125 H125 0.9500 .
C126 C127 1.3900 .
C126 H126 0.9500 .
C127 C128 1.3900 .
C127 H127 0.9500 .
C128 H128 0.9500 .
N6 O8 1.24(3) .
N6 O9 1.32(3) .
N6 C129 1.42(3) .
C129 C130 1.3900 .
C129 C134 1.3900 .
C130 C131 1.3900 .
C130 H130 0.9500 .
C131 C132 1.3900 .
C131 H131 0.9500 .
C132 C133 1.3900 .
C132 H132 0.9500 .
C133 C134 1.3900 .
C133 H133 0.9500 .
C134 H134 0.9500 .
C135 C136 1.3900 .
C135 C140 1.3900 .
C135 H135 0.9500 .
C136 C137 1.3900 .
C136 H136 0.9500 .
C137 C138 1.3900 .
C137 H137 0.9500 .
C138 C139 1.3900 .
C138 H138 0.9500 .
C139 C140 1.3900 .
C139 H139 0.9500 .
C140 H140 0.9500 .
C141 C142 1.3900 .
C141 C146 1.3900 .
C141 H141 0.9500 .
C142 C143 1.3900 .
C142 H142 0.9500 .
C143 C144 1.3900 .
C143 H143 0.9500 .
C144 C145 1.3900 .
C144 H144 0.9500 .
C145 C146 1.3900 .
C145 H145 0.9500 .
C146 H146 0.9500 .
C147 C148 1.3900 .
C147 C152 1.3900 .
C147 H147 0.9500 .
C148 C149 1.3900 .
C148 H148 0.9500 .
C149 C150 1.3900 .
C149 H149 0.9500 .
C150 C151 1.3900 .
C150 H150 0.9500 .
C151 C152 1.3900 .
C151 H151 0.9500 .
C152 H152 0.9500 .
